data_4319653
loop_
_publ_author_name
'Masaki Kawano'
'Jeffrey W. Bacon'
'Charles F. Campana'
'Brian E. Winger'
'James D. Dudek'
'Scott A. Sirchio'
'Sabrina L. Scruggs'
'Urs Geiser'
'Lawrence F. Dahl'

_publ_section_title
;
 High-Nuclearity Close-Packed Palladium-Nickel Carbonyl Phosphine
 Clusters: Heteropalladium [Pd16Ni4(CO)22(PPh3)4]2- and
 [Pd33Ni9(CO)41(PPh3)6]4- Containing Pseudo-Tdccp Pd16Ni4 and Pseudo-D3
 hhcp Pd33Ni9 Cores
;
_journal_name_full 'Inorganic Chemistry'
_journal_page_first 2554
_journal_page_last 2569
_journal_paper_doi 10.1021/ic000979p
_journal_volume 40
_journal_year 2001
_chemical_formula_moiety '[Ph4P]2[Pd29(CO)28(PPh3)7]_3(MeCN)'
_chemical_formula_sum 'C208 H154 N3 Ni0 O28 P9 Pd29'
_chemical_formula_weight 6507.67
_chemical_name_systematic
; 
 ? 
;
_space_group_IT_number 2
_symmetry_cell_setting triclinic
_symmetry_space_group_name_Hall '-P 1'
_symmetry_space_group_name_H-M 'P -1'
_atom_sites_solution_hydrogens geom
_atom_sites_solution_primary direct
_atom_sites_solution_secondary difmap
_audit_creation_method SHELXL
_cell_angle_alpha 82.367(1)
_cell_angle_beta 79.800(1)
_cell_angle_gamma 67.029(1)
_cell_formula_units_Z 2
_cell_length_a 20.5934(1)
_cell_length_b 21.0563(3)
_cell_length_c 28.3899(4)
_cell_measurement_reflns_used 8192
_cell_measurement_temperature 188(2)
_cell_measurement_theta_max 12.5
_cell_measurement_theta_min 2.0
_cell_volume 11127.5(2)
_computing_cell_refinement 'Siemens SAINT'
_computing_data_collection 'Siemens SMART'
_computing_data_reduction 'Siemens SAINT & SADABS '
_computing_molecular_graphics 'Siemens XP'
_computing_publication_material 'Siemens SHELXTL'
_computing_structure_refinement 'SHELXL-93 (Sheldrick, 1993)'
_computing_structure_solution 'SHELXS-86 (Sheldrick, 1990)'
_diffrn_ambient_temperature 188(2)
_diffrn_measurement_device 'Siemens P4-CCD'
_diffrn_measurement_method 'phi scan'
_diffrn_radiation_monochromator graphite
_diffrn_radiation_source 'sealed tube'
_diffrn_radiation_type MoK\a
_diffrn_radiation_wavelength 0.71073
_diffrn_reflns_av_R_equivalents 0.0604
_diffrn_reflns_av_sigmaI/netI 0.0646
_diffrn_reflns_limit_h_max 20
_diffrn_reflns_limit_h_min -27
_diffrn_reflns_limit_k_max 22
_diffrn_reflns_limit_k_min -28
_diffrn_reflns_limit_l_max 24
_diffrn_reflns_limit_l_min -37
_diffrn_reflns_number 39477
_diffrn_reflns_theta_max 22.50
_diffrn_reflns_theta_min 0.73
_diffrn_standards_decay_% none
_exptl_absorpt_coefficient_mu 2.401
_exptl_absorpt_correction_T_max 0.921
_exptl_absorpt_correction_T_min 0.682
_exptl_absorpt_correction_type empirical
_exptl_crystal_colour black
_exptl_crystal_density_diffrn 1.942
_exptl_crystal_description plate
_exptl_crystal_F_000 6232
_exptl_crystal_size_max 0.40
_exptl_crystal_size_mid 0.20
_exptl_crystal_size_min 0.10
_refine_diff_density_max 1.803
_refine_diff_density_min -1.694
_refine_diff_density_rms 0.260
_refine_ls_extinction_method none
_refine_ls_goodness_of_fit_all 1.111
_refine_ls_goodness_of_fit_obs 1.186
_refine_ls_hydrogen_treatment riding
_refine_ls_matrix_type 'blocked cycle'
_refine_ls_number_parameters 2087
_refine_ls_number_reflns 25512
_refine_ls_number_restraints 1320
_refine_ls_restrained_S_all 1.169
_refine_ls_restrained_S_obs 1.148
_refine_ls_R_factor_all 0.1450
_refine_ls_R_factor_obs 0.1136
_refine_ls_shift/esd_max 0.017
_refine_ls_shift/esd_mean 0.000
_refine_ls_structure_factor_coef Fsqd
_refine_ls_weighting_details 'w=1/[\s^2^(Fo^2^)+(0.0333P)^2^+896.5696P] where P=(Fo^2^+2Fc^2^)/3'
_refine_ls_weighting_scheme calc
_refine_ls_wR_factor_all 0.2792
_refine_ls_wR_factor_obs 0.2404
_reflns_number_observed 19616
_reflns_number_total 25523
_reflns_observed_criterion >2sigma(I)
_cod_data_source_file ic000979p_4.cif
_cod_data_source_block dahl24f(Pd29)
_cod_depositor_comments
;
The following automatic conversions were performed:

'_symmetry_cell_setting' value 'Triclinic' changed to 'triclinic'
according to the built-in table from CIF Core dictionary named
'cif_core.dic' version 2.4.1 from 2010-06-29.

Automatic conversion script
Id: cif_fix_values 1646 2011-03-28 12:23:43Z adriana 

The following automatic conversions were performed:

'_refine_ls_weighting_scheme' value 'calc
w=1/[\s^2^(Fo^2^)+(0.0333P)^2^+896.5696P] where P=(Fo^2^+2Fc^2^)/3'
was changed to 'calc'. New tag '_refine_ls_weighting_details' was
created. The value of the new tag was set to
'w=1/[\s^2^(Fo^2^)+(0.0333P)^2^+896.5696P] where P=(Fo^2^+2Fc^2^)/3'.

Automatic conversion script
Id: cif_fix_values 3143 2015-03-26 13:38:13Z robertas 
;
_cod_database_code 4319653

loop_
_symmetry_equiv_pos_as_xyz
'x, y, z'
'-x, -y, -z'

loop_
_atom_site_aniso_label
_atom_site_aniso_U_11
_atom_site_aniso_U_22
_atom_site_aniso_U_33
_atom_site_aniso_U_23
_atom_site_aniso_U_13
_atom_site_aniso_U_12
Pd1 0.0511(13) 0.0534(14) 0.0571(14) 0.0144(11) -0.0131(11) -0.0358(11)
Pd2 0.0436(12) 0.0448(12) 0.0399(12) 0.0100(9) -0.0109(9) -0.0279(10)
Pd3 0.0345(11) 0.0401(12) 0.0491(13) 0.0118(10) -0.0095(9) -0.0183(9)
Pd4 0.0403(12) 0.0422(12) 0.0452(12) 0.0044(10) -0.0069(9) -0.0238(10)
Pd5 0.0344(11) 0.0388(11) 0.0377(11) 0.0043(9) -0.0121(9) -0.0094(9)
Pd6 0.0301(10) 0.0315(10) 0.0328(11) 0.0024(8) -0.0076(8) -0.0125(8)
Pd7 0.0351(11) 0.0298(10) 0.0314(11) 0.0018(8) -0.0037(8) -0.0104(9)
Pd8 0.0410(12) 0.0392(12) 0.0344(11) -0.0033(9) 0.0010(9) -0.0121(9)
Pd9 0.0344(11) 0.0343(11) 0.0296(10) -0.0007(8) -0.0031(8) -0.0090(9)
Pd10 0.0331(11) 0.0364(11) 0.0316(11) 0.0023(9) -0.0054(8) -0.0098(9)
Pd11 0.0416(12) 0.0436(12) 0.0403(12) -0.0028(10) -0.0133(9) -0.0114(10)
Pd12 0.0348(11) 0.0326(11) 0.0288(10) 0.0022(8) -0.0107(8) -0.0120(9)
Pd13 0.0309(10) 0.0282(10) 0.0348(11) 0.0025(8) -0.0115(8) -0.0139(8)
Pd14 0.0274(10) 0.0250(10) 0.0268(10) 0.0040(8) -0.0068(8) -0.0090(8)
Pd15 0.0310(11) 0.0628(15) 0.0444(13) -0.0044(11) -0.0105(9) -0.0109(10)
Pd16 0.0337(11) 0.0434(12) 0.0481(13) -0.0078(10) -0.0137(9) -0.0103(9)
Pd17 0.0370(11) 0.0419(12) 0.0459(12) -0.0068(10) -0.0116(9) -0.0154(10)
Pd18 0.0476(12) 0.0317(11) 0.0419(12) -0.0020(9) -0.0076(10) -0.0142(10)
Pd19 0.0583(14) 0.0347(12) 0.0471(13) -0.0063(10) -0.0041(11) -0.0152(10)
Pd20 0.0525(13) 0.0353(11) 0.0323(11) -0.0025(9) -0.0009(9) -0.0126(10)
Pd21 0.0535(13) 0.0360(12) 0.0312(11) -0.0001(9) -0.0053(9) -0.0117(10)
Pd22 0.0464(12) 0.0403(12) 0.0320(11) 0.0010(9) -0.0068(9) -0.0108(10)
Pd23 0.0521(13) 0.0529(14) 0.0336(12) 0.0029(10) -0.0117(10) -0.0150(11)
Pd24 0.0413(12) 0.0552(13) 0.0253(11) 0.0001(9) -0.0076(9) -0.0113(10)
Pd25 0.0351(11) 0.0454(12) 0.0311(11) -0.0011(9) -0.0069(9) -0.0113(9)
Pd26 0.0307(11) 0.0479(12) 0.0341(11) -0.0033(9) -0.0087(8) -0.0114(9)
Pd27 0.0282(10) 0.0332(10) 0.0279(10) -0.0003(8) -0.0053(8) -0.0142(8)
Pd28 0.0342(11) 0.0301(10) 0.0291(10) -0.0018(8) -0.0011(8) -0.0115(9)
Pd29 0.0332(10) 0.0344(11) 0.0235(10) 0.0006(8) -0.0033(8) -0.0123(9)
P1 0.048(4) 0.054(5) 0.063(5) 0.001(4) -0.010(4) -0.031(4)
P2 0.047(4) 0.040(4) 0.051(5) 0.016(3) -0.012(4) -0.010(3)
C211 0.065(14) 0.042(14) 0.039(11) 0.015(10) -0.028(9) -0.024(10)
C212 0.049(13) 0.063(17) 0.063(13) 0.023(12) -0.025(10) -0.016(12)
C213 0.053(14) 0.077(20) 0.090(15) 0.009(17) -0.019(13) -0.011(12)
C214 0.047(14) 0.053(17) 0.104(18) 0.028(15) -0.003(12) -0.021(11)
C215 0.074(17) 0.048(18) 0.097(17) 0.015(15) -0.004(13) 0.006(13)
C216 0.061(14) 0.061(17) 0.049(11) 0.005(13) -0.010(12) -0.008(11)
C221 0.078(17) 0.093(17) 0.092(22) 0.021(19) -0.014(17) -0.060(17)
C222 0.088(19) 0.091(17) 0.116(25) 0.018(20) -0.021(18) -0.054(15)
C223 0.100(22) 0.101(20) 0.142(29) 0.007(21) 0.005(21) -0.070(17)
C224 0.108(23) 0.151(23) 0.164(31) 0.022(26) -0.016(22) -0.103(22)
C225 0.091(21) 0.156(24) 0.171(31) 0.034(28) -0.043(22) -0.079(20)
C226 0.096(20) 0.115(20) 0.151(28) 0.068(22) -0.044(21) -0.071(17)
C231 0.084(20) 0.059(18) 0.043(13) 0.026(12) -0.034(12) -0.017(13)
C232 0.082(20) 0.081(20) 0.050(12) 0.016(14) -0.038(13) -0.017(14)
C233 0.114(24) 0.103(24) 0.049(14) -0.020(17) -0.016(16) -0.027(17)
C234 0.131(28) 0.110(27) 0.050(15) 0.006(17) -0.017(16) -0.023(18)
C235 0.141(27) 0.071(21) 0.050(13) 0.020(16) 0.004(17) -0.031(17)
C236 0.119(23) 0.053(18) 0.056(14) 0.004(14) -0.002(16) -0.026(15)
P3 0.042(4) 0.057(5) 0.044(4) -0.007(4) 0.008(3) -0.018(4)
C311 0.047(12) 0.081(17) 0.043(15) -0.032(11) -0.001(12) -0.016(13)
C312 0.061(13) 0.087(21) 0.085(21) -0.009(14) -0.011(15) -0.020(14)
C313 0.079(17) 0.083(21) 0.093(23) -0.018(15) -0.020(17) -0.008(15)
C314 0.065(14) 0.137(27) 0.114(27) -0.037(17) -0.037(19) -0.021(18)
C315 0.060(13) 0.168(30) 0.104(26) -0.039(19) -0.011(17) -0.054(18)
C316 0.069(15) 0.112(21) 0.078(20) -0.036(15) -0.007(14) -0.052(15)
C321 0.175(32) 0.069(17) 0.116(24) -0.030(17) 0.097(24) -0.055(23)
C322 0.206(35) 0.086(20) 0.109(24) -0.007(18) 0.089(26) -0.052(25)
C323 0.262(40) 0.103(23) 0.144(29) 0.000(20) 0.113(30) -0.074(29)
C324 0.318(43) 0.106(21) 0.178(32) -0.013(23) 0.134(33) -0.104(31)
C325 0.329(43) 0.090(20) 0.182(32) -0.021(21) 0.141(33) -0.109(29)
C326 0.275(39) 0.068(20) 0.150(27) -0.031(17) 0.112(30) -0.084(26)
C332 0.052(18) 0.116(20) 0.095(22) -0.066(17) -0.011(16) 0.041(16)
C333 0.075(22) 0.166(25) 0.072(21) -0.066(21) 0.008(16) -0.008(20)
C334 0.119(28) 0.139(23) 0.102(25) -0.034(23) -0.009(18) -0.080(21)
C335 0.174(30) 0.082(20) 0.118(27) -0.019(18) -0.041(20) -0.068(20)
C336 0.124(24) 0.054(16) 0.074(20) -0.015(15) -0.022(16) -0.028(15)
P4 0.043(4) 0.072(6) 0.048(5) -0.014(4) -0.010(4) -0.019(4)
C411 0.062(16) 0.117(24) 0.091(16) 0.017(20) -0.040(14) -0.056(17)
C412 0.045(17) 0.173(29) 0.123(20) -0.005(23) -0.034(15) -0.051(19)
C413 0.054(18) 0.190(32) 0.149(23) 0.009(28) -0.038(19) -0.067(20)
C414 0.080(21) 0.205(33) 0.146(23) 0.024(30) -0.025(20) -0.075(23)
C415 0.100(23) 0.183(31) 0.105(19) 0.006(25) -0.012(17) -0.083(24)
C416 0.099(20) 0.135(26) 0.090(17) 0.026(22) -0.029(17) -0.078(21)
C421 0.074(15) 0.097(17) 0.054(16) -0.013(14) -0.035(11) -0.051(14)
C422 0.111(21) 0.088(20) 0.092(22) -0.030(17) -0.009(16) -0.056(16)
C423 0.124(24) 0.098(19) 0.071(22) -0.027(17) -0.014(17) -0.045(18)
C424 0.114(23) 0.088(19) 0.084(23) -0.015(19) -0.016(16) -0.033(18)
C425 0.107(21) 0.090(21) 0.093(23) -0.029(18) -0.021(15) -0.032(16)
C426 0.076(18) 0.079(17) 0.069(20) -0.001(14) -0.014(14) -0.022(15)
C431 0.074(19) 0.077(14) 0.083(17) -0.002(14) -0.033(16) -0.042(16)
C432 0.096(23) 0.094(18) 0.077(19) -0.012(14) -0.021(17) -0.022(19)
C433 0.119(26) 0.125(21) 0.083(19) -0.012(19) -0.041(19) -0.022(25)
C434 0.108(25) 0.122(20) 0.079(18) 0.006(18) -0.043(20) -0.023(24)
C435 0.077(21) 0.099(18) 0.079(20) 0.003(14) -0.029(18) 0.001(19)
C436 0.065(18) 0.079(14) 0.078(16) 0.005(13) -0.038(15) -0.039(15)
P5 0.043(4) 0.057(5) 0.061(5) 0.002(4) -0.014(4) -0.013(4)
C511 0.048(17) 0.092(16) 0.123(21) -0.049(19) -0.007(17) -0.026(14)
C512 0.057(21) 0.164(24) 0.119(23) -0.036(19) -0.016(20) 0.013(21)
C513 0.035(20) 0.209(31) 0.133(22) -0.063(21) -0.003(19) 0.007(22)
C514 0.058(21) 0.160(24) 0.164(24) -0.100(25) -0.006(21) -0.038(19)
C515 0.053(19) 0.106(19) 0.179(27) -0.073(20) 0.015(22) -0.019(16)
C516 0.073(19) 0.062(15) 0.157(22) -0.057(16) 0.023(18) -0.051(14)
C521 0.030(11) 0.077(14) 0.079(19) 0.023(16) -0.026(13) -0.022(10)
C522 0.043(13) 0.089(17) 0.134(25) -0.024(20) -0.035(17) -0.028(9)
C523 0.088(16) 0.093(16) 0.135(27) -0.011(21) -0.038(21) -0.051(14)
C524 0.097(19) 0.089(15) 0.158(29) 0.021(23) -0.033(23) -0.067(16)
C525 0.079(16) 0.097(18) 0.172(30) 0.017(24) -0.019(22) -0.064(13)
C526 0.041(10) 0.074(15) 0.147(26) 0.037(19) -0.033(17) -0.035(11)
C531 0.042(15) 0.072(19) 0.073(16) -0.012(13) -0.018(13) -0.015(12)
C532 0.071(19) 0.112(24) 0.080(17) -0.002(17) -0.024(16) -0.047(16)
C533 0.091(23) 0.125(25) 0.084(19) 0.009(18) -0.017(18) -0.050(18)
C534 0.088(24) 0.119(26) 0.075(19) 0.018(18) -0.037(17) -0.021(17)
C535 0.122(26) 0.122(27) 0.087(18) -0.016(19) -0.049(19) -0.047(18)
C536 0.075(20) 0.096(22) 0.093(18) -0.001(16) -0.040(16) -0.040(15)
P6 0.056(5) 0.033(4) 0.053(5) -0.004(3) -0.001(4) -0.012(4)
C611 0.088(15) 0.022(12) 0.052(16) 0.001(10) 0.002(14) -0.017(12)
C612 0.092(15) 0.064(18) 0.080(21) -0.038(14) 0.026(16) -0.029(15)
C613 0.108(19) 0.066(19) 0.075(21) -0.029(15) 0.038(17) -0.024(16)
C614 0.091(16) 0.098(22) 0.083(23) -0.029(16) 0.053(18) -0.027(18)
C615 0.088(15) 0.112(25) 0.082(23) -0.030(17) 0.016(18) -0.018(17)
C616 0.085(17) 0.077(20) 0.079(21) -0.027(15) 0.004(17) -0.023(15)
C621 0.077(15) 0.044(16) 0.127(21) 0.012(19) -0.042(19) -0.020(16)
C622 0.072(17) 0.103(24) 0.153(23) -0.025(23) -0.044(16) -0.026(20)
C623 0.091(18) 0.113(25) 0.195(29) -0.053(27) -0.055(20) -0.039(21)
C624 0.109(21) 0.108(25) 0.190(28) -0.040(27) -0.080(23) -0.032(23)
C625 0.093(21) 0.095(24) 0.163(24) -0.014(24) -0.076(18) 0.011(22)
C626 0.090(18) 0.094(23) 0.129(21) 0.021(23) -0.061(17) -0.017(19)
C631 0.048(16) 0.040(11) 0.086(17) 0.000(12) 0.004(13) -0.011(13)
C632 0.079(20) 0.054(15) 0.100(21) -0.014(12) 0.018(16) -0.029(15)
C633 0.093(22) 0.074(15) 0.101(20) -0.014(15) 0.030(18) -0.034(18)
C634 0.088(22) 0.071(16) 0.114(21) 0.009(16) 0.024(19) -0.027(19)
C635 0.118(25) 0.049(15) 0.110(23) 0.008(13) 0.000(19) -0.031(17)
C636 0.083(21) 0.043(12) 0.104(20) -0.008(13) 0.015(17) -0.013(15)
P7 0.064(5) 0.067(5) 0.032(4) 0.003(4) -0.015(4) -0.022(4)
C711 0.074(19) 0.080(18) 0.048(15) -0.016(14) -0.018(11) -0.022(14)
C712 0.072(19) 0.104(21) 0.068(19) -0.018(15) -0.013(13) -0.028(16)
C713 0.093(21) 0.088(21) 0.040(16) -0.003(13) -0.006(14) -0.005(15)
C714 0.114(25) 0.055(18) 0.080(20) -0.019(16) -0.020(15) 0.006(15)
C715 0.135(25) 0.059(18) 0.078(21) -0.002(14) -0.019(16) -0.036(17)
C716 0.097(20) 0.081(19) 0.037(15) -0.002(12) -0.020(13) -0.033(15)
C721 0.071(18) 0.093(16) 0.034(16) 0.011(15) -0.002(12) -0.013(15)
C722 0.082(21) 0.109(19) 0.073(21) 0.001(18) -0.041(16) 0.010(16)
C723 0.099(23) 0.122(22) 0.086(23) 0.014(21) -0.045(17) 0.013(19)
C724 0.105(24) 0.111(19) 0.041(19) 0.035(18) -0.018(15) 0.013(19)
C724 0.106(26) 0.102(18) 0.077(23) 0.021(18) -0.013(17) 0.004(17)
C726 0.107(23) 0.091(18) 0.062(20) 0.005(16) -0.021(16) 0.003(18)
C731 0.086(18) 0.082(19) 0.019(13) 0.015(12) 0.015(11) -0.029(15)
C732 0.119(22) 0.104(23) 0.031(15) 0.026(13) 0.013(14) -0.051(18)
C733 0.134(25) 0.132(25) 0.024(15) 0.008(15) 0.040(13) -0.073(19)
C734 0.101(22) 0.132(26) 0.065(20) -0.007(17) 0.041(14) -0.059(20)
C735 0.082(20) 0.122(25) 0.070(19) 0.003(16) 0.017(14) -0.041(17)
C736 0.093(20) 0.099(22) 0.034(15) 0.013(14) 0.004(12) -0.040(16)
P8 0.086(7) 0.104(8) 0.075(6) 0.030(6) -0.048(5) -0.056(6)
C811 0.085(21) 0.101(20) 0.078(21) 0.013(17) -0.041(16) -0.034(16)
C812 0.090(22) 0.113(23) 0.105(25) 0.018(20) -0.050(17) -0.019(19)
C813 0.116(28) 0.114(25) 0.121(29) 0.027(21) -0.046(21) -0.011(21)
C814 0.150(32) 0.099(23) 0.147(32) 0.038(23) -0.052(23) -0.029(20)
C815 0.146(30) 0.095(21) 0.176(33) 0.036(24) -0.068(23) -0.051(21)
C816 0.126(26) 0.094(20) 0.145(28) 0.032(21) -0.078(21) -0.051(20)
C821 0.084(22) 0.124(28) 0.112(23) 0.006(18) -0.035(19) -0.045(20)
C822 0.116(27) 0.137(28) 0.117(25) 0.025(21) -0.028(21) -0.059(22)
C823 0.123(28) 0.165(34) 0.118(29) 0.038(24) -0.027(23) -0.051(26)
C824 0.099(27) 0.165(37) 0.125(27) 0.016(22) -0.018(23) -0.019(25)
C825 0.081(26) 0.150(32) 0.124(24) -0.007(24) -0.016(21) -0.004(22)
C826 0.074(23) 0.131(27) 0.116(25) -0.015(20) -0.025(19) -0.016(20)
C831 0.108(21) 0.085(23) 0.113(26) 0.022(15) -0.065(20) -0.055(19)
C832 0.110(19) 0.134(26) 0.142(28) 0.040(19) -0.065(20) -0.070(20)
C833 0.094(21) 0.112(26) 0.134(29) 0.071(18) -0.091(19) -0.054(17)
C834 0.120(23) 0.090(24) 0.144(28) 0.065(17) -0.097(23) -0.054(19)
C835 0.120(21) 0.094(23) 0.127(26) 0.014(17) -0.099(20) -0.036(19)
C836 0.134(22) 0.101(26) 0.131(29) -0.004(18) -0.071(20) -0.058(20)
C841 0.055(15) 0.131(26) 0.096(22) -0.026(18) -0.031(13) -0.040(17)
C842 0.059(16) 0.198(32) 0.116(24) -0.009(22) -0.028(15) -0.045(21)
C843 0.056(14) 0.192(35) 0.148(30) -0.020(25) -0.027(17) -0.034(22)
C844 0.088(20) 0.162(33) 0.144(33) -0.039(25) -0.037(18) 0.000(24)
C845 0.101(23) 0.134(30) 0.138(29) -0.014(24) -0.044(19) -0.001(23)
C846 0.092(19) 0.131(30) 0.113(23) -0.013(20) -0.032(17) -0.015(21)
P9 0.060(6) 0.088(7) 0.093(8) 0.006(6) -0.005(5) -0.018(5)
C911 0.081(20) 0.115(27) 0.278(44) 0.025(31) 0.059(27) -0.036(21)
C912 0.084(22) 0.146(28) 0.278(44) -0.016(34) 0.054(30) -0.048(23)
C913 0.100(25) 0.158(30) 0.334(48) -0.011(35) 0.063(33) -0.065(23)
C914 0.090(21) 0.184(35) 0.366(50) -0.016(38) 0.042(34) -0.063(25)
C915 0.079(22) 0.168(33) 0.364(50) -0.006(37) 0.055(32) -0.043(25)
C916 0.086(23) 0.128(28) 0.321(47) 0.006(31) 0.067(30) -0.037(21)
C921 0.057(15) 0.082(19) 0.092(21) 0.010(15) -0.010(13) -0.031(13)
C922 0.077(17) 0.090(22) 0.100(22) 0.020(16) -0.013(16) -0.032(15)
C923 0.079(18) 0.088(20) 0.120(24) 0.017(18) -0.034(16) -0.033(14)
C924 0.072(18) 0.086(21) 0.144(29) 0.003(18) -0.017(16) -0.021(16)
C925 0.057(15) 0.085(22) 0.142(26) 0.003(17) -0.001(16) -0.034(13)
C926 0.060(16) 0.107(22) 0.089(21) 0.018(17) -0.010(14) -0.023(14)
C931 0.294(52) 0.213(44) 0.178(41) -0.125(41) 0.032(45) 0.031(41)
C932 0.297(51) 0.218(43) 0.188(42) -0.134(38) 0.020(45) 0.057(39)
C933 0.298(52) 0.211(44) 0.196(40) -0.140(38) 0.003(42) 0.056(44)
C934 0.303(54) 0.227(46) 0.223(43) -0.130(40) -0.012(41) 0.002(47)
C935 0.320(55) 0.207(43) 0.209(46) -0.121(36) 0.017(44) 0.003(44)
C936 0.316(54) 0.207(44) 0.178(41) -0.110(37) 0.033(41) 0.007(43)
C941 0.077(24) 0.082(24) 0.172(30) 0.035(23) -0.028(21) -0.018(17)
C942 0.096(26) 0.102(26) 0.195(36) 0.045(23) -0.052(24) -0.033(20)
C943 0.139(31) 0.110(31) 0.193(32) 0.051(24) -0.067(26) -0.029(23)
C944 0.135(34) 0.130(31) 0.188(33) 0.066(28) -0.043(25) -0.042(23)
C945 0.142(33) 0.122(29) 0.197(37) 0.049(25) -0.025(27) -0.060(23)
C946 0.123(29) 0.114(29) 0.179(32) 0.034(24) -0.033(25) -0.055(20)

loop_
_atom_site_label
_atom_site_type_symbol
_atom_site_fract_x
_atom_site_fract_y
_atom_site_fract_z
_atom_site_U_iso_or_equiv
_atom_site_thermal_displace_type
_atom_site_occupancy
_atom_site_calc_flag
_atom_site_refinement_flags
_atom_site_disorder_group
Pd1 Pd 0.76004(12) 0.88988(12) 0.69025(8) 0.0499(6) Uani 1 d . .
Pd2 Pd 0.67631(11) 0.82359(11) 0.67344(7) 0.0399(5) Uani 1 d . .
Pd3 Pd 0.76446(10) 0.76974(11) 0.74403(8) 0.0409(5) Uani 1 d . .
Pd4 Pd 0.64537(11) 0.89091(11) 0.75771(8) 0.0406(5) Uani 1 d . .
Pd5 Pd 0.42808(10) 0.94772(10) 0.69925(7) 0.0381(5) Uani 1 d . .
Pd6 Pd 0.54311(10) 0.82393(9) 0.68639(7) 0.0312(4) Uani 1 d . .
Pd7 Pd 0.65733(10) 0.70363(10) 0.67217(7) 0.0331(4) Uani 1 d . .
Pd8 Pd 0.77542(11) 0.58104(10) 0.65937(7) 0.0399(5) Uani 1 d . .
Pd9 Pd 0.75087(10) 0.64737(10) 0.74261(7) 0.0343(5) Uani 1 d . .
Pd10 Pd 0.72307(10) 0.71077(10) 0.82747(7) 0.0350(5) Uani 1 d . .
Pd11 Pd 0.68692(11) 0.77800(11) 0.91297(7) 0.0423(5) Uani 1 d . .
Pd12 Pd 0.60027(10) 0.83377(10) 0.84186(7) 0.0319(4) Uani 1 d . .
Pd13 Pd 0.51218(10) 0.89180(9) 0.77240(7) 0.0300(4) Uani 1 d . .
Pd14 Pd 0.62709(9) 0.76465(9) 0.75943(6) 0.0269(4) Uani 1 d . .
Pd15 Pd 0.27963(11) 0.92585(12) 0.72597(8) 0.0474(6) Uani 1 d . .
Pd16 Pd 0.40524(10) 0.82183(11) 0.70249(8) 0.0416(5) Uani 1 d . .
Pd17 Pd 0.51364(11) 0.69751(11) 0.68584(8) 0.0403(5) Uani 1 d . .
Pd18 Pd 0.63556(11) 0.58103(10) 0.67364(7) 0.0405(5) Uani 1 d . .
Pd19 Pd 0.73622(12) 0.44864(11) 0.67324(8) 0.0474(5) Uani 1 d . .
Pd20 Pd 0.72969(11) 0.52046(10) 0.74726(7) 0.0419(5) Uani 1 d . .
Pd21 Pd 0.70804(12) 0.57803(10) 0.83090(7) 0.0422(5) Uani 1 d . .
Pd22 Pd 0.67855(11) 0.64587(11) 0.91205(7) 0.0414(5) Uani 1 d . .
Pd23 Pd 0.62313(12) 0.69616(12) 1.00006(7) 0.0475(5) Uani 1 d . .
Pd24 Pd 0.54954(11) 0.77013(11) 0.92783(7) 0.0426(5) Uani 1 d . .
Pd25 Pd 0.45792(10) 0.83138(11) 0.86221(7) 0.0382(5) Uani 1 d . .
Pd26 Pd 0.37485(10) 0.89027(11) 0.78980(7) 0.0380(5) Uani 1 d . .
Pd27 Pd 0.49194(9) 0.76337(9) 0.77496(6) 0.0290(4) Uani 1 d . .
Pd28 Pd 0.60867(10) 0.64219(9) 0.75980(7) 0.0318(4) Uani 1 d . .
Pd29 Pd 0.58264(10) 0.70391(10) 0.84387(6) 0.0308(4) Uani 1 d . .
O1 O 0.6772(14) 1.0177(14) 0.7499(9) 0.091(7) Uiso 1 d U .
C1 C 0.6886(19) 0.9622(19) 0.7411(13) 0.075(10) Uiso 1 d U .
O2 O 0.7314(24) 0.8914(24) 0.5864(18) 0.186(17) Uiso 1 d U .
C2 C 0.7192(24) 0.8788(23) 0.6291(17) 0.101(13) Uiso 1 d U .
O3 O 0.9008(18) 0.7893(17) 0.7260(12) 0.126(10) Uiso 1 d U .
C3 C 0.8417(19) 0.8050(17) 0.7205(12) 0.068(9) Uiso 1 d U .
O4 O 0.5387(10) 0.9911(10) 0.8269(7) 0.056(5) Uiso 1 d U .
C4 C 0.5634(13) 0.9370(13) 0.8106(9) 0.040(6) Uiso 1 d U .
O5 O 0.6250(10) 0.8045(9) 0.5859(7) 0.051(5) Uiso 1 d U .
C5 C 0.6297(14) 0.7965(13) 0.6272(10) 0.042(6) Uiso 1 d U .
O6 O 0.8780(11) 0.6476(10) 0.7847(7) 0.056(5) Uiso 1 d U .
C6 C 0.8182(17) 0.6774(16) 0.7789(11) 0.062(8) Uiso 1 d U .
O7 O 0.5685(9) 0.9190(9) 0.9240(6) 0.045(4) Uiso 1 d U .
C7 C 0.5969(16) 0.8674(16) 0.9054(11) 0.054(7) Uiso 1 d U .
O8 O 0.4071(9) 1.0330(10) 0.7812(6) 0.048(5) Uiso 1 d U .
C8 C 0.4256(15) 0.9846(15) 0.7639(10) 0.048(7) Uiso 1 d U .
O9 O 0.4711(11) 0.8871(11) 0.6002(8) 0.065(6) Uiso 1 d U .
C9 C 0.4716(13) 0.8857(13) 0.6425(9) 0.038(6) Uiso 1 d U .
O10 O 0.6902(11) 0.6514(11) 0.5754(8) 0.067(6) Uiso 1 d U .
C10 C 0.6978(13) 0.6384(12) 0.6155(9) 0.034(6) Uiso 1 d U .
O11 O 0.8920(12) 0.5322(11) 0.7234(8) 0.070(6) Uiso 1 d U .
C11 C 0.8325(15) 0.5646(15) 0.7137(10) 0.050(7) Uiso 1 d U .
O12 O 0.8333(12) 0.6642(12) 0.8925(8) 0.073(6) Uiso 1 d U .
C12 C 0.7713(14) 0.6985(14) 0.8879(9) 0.043(6) Uiso 1 d U .
O13 O 0.5009(13) 0.8302(12) 1.0226(9) 0.079(7) Uiso 1 d U .
C13 C 0.5396(14) 0.7849(13) 0.9982(9) 0.040(6) Uiso 1 d U .
O14 O 0.3966(13) 0.7868(12) 0.9559(9) 0.079(7) Uiso 1 d U .
C14 C 0.4423(17) 0.7983(16) 0.9308(12) 0.061(8) Uiso 1 d U .
O15 O 0.3287(25) 0.9475(24) 0.8876(17) 0.186(17) Uiso 1 d U .
C15 C 0.3671(25) 0.9108(25) 0.8602(17) 0.107(14) Uiso 1 d U .
O16 O 0.2313(13) 1.0058(13) 0.8167(9) 0.087(7) Uiso 1 d U .
C16 C 0.2673(14) 0.9650(13) 0.7894(9) 0.040(6) Uiso 1 d U .
O17 O 0.3130(11) 0.8790(10) 0.6260(8) 0.062(5) Uiso 1 d U .
C17 C 0.3233(14) 0.8750(14) 0.6659(10) 0.045(7) Uiso 1 d U .
O18 O 0.3704(14) 0.7105(14) 0.6706(9) 0.093(8) Uiso 1 d U .
C18 C 0.4112(18) 0.7317(17) 0.6802(12) 0.066(9) Uiso 1 d U .
O19 O 0.5061(17) 0.5860(17) 0.6379(12) 0.121(10) Uiso 1 d U .
C19 C 0.5358(21) 0.6140(20) 0.6552(14) 0.085(11) Uiso 1 d U .
O20 O 0.6561(14) 0.5024(14) 0.5878(10) 0.097(8) Uiso 1 d U .
C20 C 0.6740(14) 0.4997(14) 0.6248(10) 0.043(6) Uiso 1 d U .
O21 O 0.8464(10) 0.3825(10) 0.7394(7) 0.057(5) Uiso 1 d U .
C21 C 0.7976(16) 0.4240(15) 0.7269(10) 0.052(7) Uiso 1 d U .
O22 O 0.7391(13) 0.4285(13) 0.8397(9) 0.082(7) Uiso 1 d U .
C22 C 0.7329(16) 0.4836(16) 0.8175(11) 0.057(8) Uiso 1 d U .
O23 O 0.8010(12) 0.5089(12) 0.9014(8) 0.070(6) Uiso 1 d U .
C23 C 0.7516(19) 0.5569(18) 0.8889(13) 0.072(9) Uiso 1 d U .
O24 O 0.7597(13) 0.5688(12) 0.9935(9) 0.080(7) Uiso 1 d U .
C24 C 0.7086(15) 0.6152(14) 0.9823(10) 0.046(7) Uiso 1 d U .
O25 O 0.5387(10) 0.6204(10) 0.9290(7) 0.052(5) Uiso 1 d U .
C25 C 0.5719(16) 0.6545(16) 0.9064(11) 0.058(8) Uiso 1 d U .
O26 O 0.3463(10) 0.7566(10) 0.8022(7) 0.052(5) Uiso 1 d U .
C26 C 0.3859(15) 0.7840(14) 0.7861(10) 0.048(7) Uiso 1 d U .
O27 O 0.5808(10) 0.5109(10) 0.7657(7) 0.055(5) Uiso 1 d U .
C27 C 0.6107(15) 0.5484(15) 0.7474(10) 0.051(7) Uiso 1 d U .
O28 O 0.4875(9) 0.6325(9) 0.8309(6) 0.049(5) Uiso 1 d U .
C28 C 0.5193(12) 0.6675(12) 0.8119(8) 0.029(5) Uiso 1 d U .
P1 P 0.8247(4) 0.9551(4) 0.6520(3) 0.052(2) Uani 1 d . .
C111 C 0.7766(19) 1.0258(19) 0.6152(13) 0.078(10) Uiso 1 d U .
C112 C 0.7817(15) 1.0207(17) 0.5661(12) 0.220(26) Uiso 1 d U .
H112 H 0.8114(15) 0.9782(17) 0.5526(12) 0.263 Uiso 1 calc R .
C113 C 0.7444(15) 1.0763(17) 0.5366(12) 0.275(30) Uiso 1 d RU .
H113 H 0.7471(15) 1.0711(17) 0.5035(12) 0.330 Uiso 1 calc R .
C114 C 0.7030(15) 1.1396(17) 0.5555(12) 0.200(24) Uiso 1 d RU .
H114 H 0.6775(15) 1.1777(17) 0.5353(12) 0.240 Uiso 1 calc R .
C115 C 0.6990(15) 1.1473(17) 0.6039(12) 0.160(19) Uiso 1 d RU .
H115 H 0.6708(15) 1.1906(17) 0.6168(12) 0.192 Uiso 1 calc R .
C116 C 0.7364(15) 1.0917(17) 0.6335(12) 0.112(14) Uiso 1 d RU .
H116 H 0.7350(15) 1.0977(17) 0.6662(12) 0.135 Uiso 1 calc R .
C121 C 0.8550(17) 0.9955(16) 0.6916(12) 0.062(8) Uiso 1 d U .
C122 C 0.8866(19) 1.0421(18) 0.6733(14) 0.079(10) Uiso 1 d U .
H122 H 0.8970(19) 1.0498(18) 0.6396(14) 0.094 Uiso 1 calc R .
C123 C 0.9049(19) 1.0806(19) 0.7064(13) 0.079(10) Uiso 1 d U .
H123 H 0.9212(19) 1.1173(19) 0.6958(13) 0.094 Uiso 1 calc R .
C124 C 0.8958(18) 1.0580(18) 0.7520(13) 0.076(9) Uiso 1 d U .
H124 H 0.9109(18) 1.0775(18) 0.7742(13) 0.091 Uiso 1 calc R .
C125 C 0.8682(19) 1.0115(19) 0.7700(14) 0.083(10) Uiso 1 d U .
H125 H 0.8636(19) 0.9990(19) 0.8035(14) 0.100 Uiso 1 calc R .
C126 C 0.8464(16) 0.9819(16) 0.7388(11) 0.061(8) Uiso 1 d U .
H126 H 0.8241(16) 0.9501(16) 0.7515(11) 0.074 Uiso 1 calc R .
C131 C 0.8996(39) 0.9244(33) 0.6116(28) 0.059(17) Uiso 0.51(3) d PU 1
C132 C 0.9309(34) 0.9452(34) 0.5668(23) 0.066(16) Uiso 0.51(3) d PU 1
H132 H 0.9052(34) 0.9904(34) 0.5539(23) 0.080 Uiso 0.51(3) calc PR 1
C133 C 0.9941(42) 0.9082(42) 0.5396(30) 0.089(20) Uiso 0.51(3) d PU 1
H133 H 1.0072(42) 0.9285(42) 0.5093(30) 0.107 Uiso 0.51(3) calc PR 1
C134 C 1.0320(52) 0.8533(51) 0.5521(35) 0.102(20) Uiso 0.51(3) d PU 1
H134 H 1.0769(52) 0.8376(51) 0.5325(35) 0.123 Uiso 0.51(3) calc PR 1
C135 C 1.0249(46) 0.8059(48) 0.5900(33) 0.097(19) Uiso 0.51(3) d PU 1
H135 H 1.0567(46) 0.7621(48) 0.6011(33) 0.116 Uiso 0.51(3) calc PR 1
C136 C 0.9294(50) 0.8600(50) 0.6111(34) 0.103(19) Uiso 0.51(3) d PU 1
H136 H 0.8996(50) 0.8349(50) 0.6231(34) 0.124 Uiso 0.51(3) calc PR 1
C13A C 0.9127(36) 0.9003(30) 0.6145(26) 0.041(14) Uiso 0.49(3) d PU 2
C13B C 0.9740(40) 0.8924(39) 0.6232(28) 0.078(17) Uiso 0.49(3) d PU 2
H13B H 0.9805(40) 0.9119(39) 0.6495(28) 0.094 Uiso 0.49(3) calc PR 2
C13C C 1.0274(45) 0.8553(43) 0.5933(31) 0.084(18) Uiso 0.49(3) d PU 2
H13C H 1.0747(45) 0.8503(43) 0.5954(31) 0.101 Uiso 0.49(3) calc PR 2
C13D C 1.0128(55) 0.8214(51) 0.5563(40) 0.103(21) Uiso 0.49(3) d PU 2
H13D H 1.0406(55) 0.8122(51) 0.5257(40) 0.124 Uiso 0.49(3) calc PR 2
C13E C 0.9617(49) 0.8071(48) 0.5696(32) 0.099(20) Uiso 0.49(3) d PU 2
H13E H 0.9643(49) 0.7612(48) 0.5689(32) 0.119 Uiso 0.49(3) calc PR 2
C13F C 0.8988(48) 0.8585(42) 0.5860(30) 0.089(18) Uiso 0.49(3) d PU 2
H13F H 0.8531(48) 0.8648(42) 0.5792(30) 0.107 Uiso 0.49(3) calc PR 2
P2 P 0.3931(4) 1.0537(4) 0.6546(3) 0.049(2) Uani 1 d . .
C211 C 0.2999(15) 1.1145(14) 0.6703(9) 0.047(6) Uani 1 d U .
C212 C 0.2623(15) 1.1607(15) 0.6387(11) 0.060(7) Uani 1 d U .
H21A H 0.2835(15) 1.1645(15) 0.6065(11) 0.072 Uiso 1 calc R .
C213 C 0.1918(17) 1.2035(18) 0.6530(14) 0.078(9) Uani 1 d U .
H21B H 0.1644(17) 1.2329(18) 0.6293(14) 0.093 Uiso 1 calc R .
C214 C 0.1618(17) 1.2046(16) 0.6985(13) 0.072(8) Uani 1 d U .
H21C H 0.1155(17) 1.2372(16) 0.7081(13) 0.086 Uiso 1 calc R .
C215 C 0.1996(19) 1.1575(16) 0.7306(14) 0.085(10) Uani 1 d U .
H21D H 0.1783(19) 1.1552(16) 0.7630(14) 0.102 Uiso 1 calc R .
C216 C 0.2686(16) 1.1128(16) 0.7173(11) 0.062(7) Uani 1 d U .
H21E H 0.2945(16) 1.0807(16) 0.7405(11) 0.075 Uiso 1 calc R .
C221 C 0.4439(20) 1.1044(20) 0.6618(14) 0.081(9) Uani 1 d U .
C222 C 0.4215(22) 1.1749(21) 0.6517(15) 0.094(9) Uani 1 d U .
H22D H 0.3757(22) 1.1990(21) 0.6421(15) 0.112 Uiso 1 calc R .
C223 C 0.4613(23) 1.2112(23) 0.6549(17) 0.109(11) Uani 1 d U .
H22E H 0.4447(23) 1.2594(23) 0.6459(17) 0.130 Uiso 1 calc R .
C224 C 0.5250(25) 1.1791(28) 0.6708(19) 0.128(12) Uani 1 d U .
H22F H 0.5518(25) 1.2052(28) 0.6751(19) 0.154 Uiso 1 calc R .
C225 C 0.5511(24) 1.1084(28) 0.6808(19) 0.130(12) Uani 1 d U .
H22G H 0.5965(24) 1.0846(28) 0.6911(19) 0.157 Uiso 1 calc R .
C226 C 0.5078(22) 1.0732(24) 0.6750(17) 0.115(11) Uani 1 d U .
H22H H 0.5255(22) 1.0243(24) 0.6810(17) 0.138 Uiso 1 calc R .
C231 C 0.4007(18) 1.0523(16) 0.5901(11) 0.065(7) Uani 1 d U .
C232 C 0.3623(19) 1.0282(18) 0.5695(11) 0.074(7) Uani 1 d U .
H23A H 0.3322(19) 1.0104(18) 0.5917(11) 0.089 Uiso 1 calc R .
C233 C 0.3582(22) 1.0243(21) 0.5236(12) 0.091(9) Uani 1 d U .
H23B H 0.3300(22) 1.0037(21) 0.5134(12) 0.109 Uiso 1 calc R .
C234 C 0.3997(24) 1.0536(23) 0.4932(14) 0.105(10) Uani 1 d U .
H23C H 0.4017(24) 1.0527(23) 0.4596(14) 0.126 Uiso 1 calc R .
C235 C 0.4383(24) 1.0843(19) 0.5091(13) 0.095(9) Uani 1 d U .
H23D H 0.4651(24) 1.1059(19) 0.4871(13) 0.114 Uiso 1 calc R .
C236 C 0.4377(21) 1.0832(17) 0.5591(12) 0.080(8) Uani 1 d U .
H23E H 0.4640(21) 1.1048(17) 0.5707(12) 0.096 Uiso 1 calc R .
P3 P 0.8685(4) 0.5464(4) 0.5963(3) 0.049(2) Uani 1 d . .
C311 C 0.9557(15) 0.4941(17) 0.6116(10) 0.058(6) Uani 1 d U .
C312 C 0.9602(19) 0.4403(19) 0.6460(13) 0.080(8) Uani 1 d U .
H31A H 0.9180(19) 0.4341(19) 0.6612(13) 0.096 Uiso 1 calc R .
C313 C 1.0245(21) 0.3959(21) 0.6584(14) 0.090(9) Uani 1 d U .
H31B H 1.0271(21) 0.3567(21) 0.6799(14) 0.108 Uiso 1 calc R .
C314 C 1.0823(21) 0.4070(25) 0.6410(17) 0.105(11) Uani 1 d U .
H31C H 1.1257(21) 0.3778(25) 0.6524(17) 0.126 Uiso 1 calc R .
C315 C 1.0826(20) 0.4584(26) 0.6076(16) 0.104(11) Uani 1 d U .
H31D H 1.1259(20) 0.4635(26) 0.5936(16) 0.125 Uiso 1 calc R .
C316 C 1.0199(18) 0.5026(21) 0.5945(13) 0.078(8) Uani 1 d U .
H31E H 1.0194(18) 0.5411(21) 0.5727(13) 0.094 Uiso 1 calc R .
C321 C 0.8812(28) 0.6191(21) 0.5596(17) 0.131(15) Uani 1 d U .
C322 C 0.9122(30) 0.6137(24) 0.5127(17) 0.149(16) Uani 1 d U .
H32D H 0.9256(30) 0.5715(24) 0.4981(17) 0.179 Uiso 1 calc R .
C323 C 0.9240(36) 0.6686(27) 0.4868(20) 0.187(19) Uani 1 d U .
H32E H 0.9527(36) 0.6625(27) 0.4563(20) 0.225 Uiso 1 calc R .
C324 C 0.8935(40) 0.7343(29) 0.5054(23) 0.215(20) Uani 1 d U .
H32F H 0.8930(40) 0.7744(29) 0.4855(23) 0.258 Uiso 1 calc R .
C325 C 0.8661(40) 0.7391(27) 0.5504(23) 0.213(20) Uani 1 d U .
H32G H 0.8510(40) 0.7817(27) 0.5648(23) 0.255 Uiso 1 calc R .
C326 C 0.8589(34) 0.6794(22) 0.5780(20) 0.175(17) Uani 1 d U .
H32H H 0.8373(34) 0.6835(22) 0.6105(20) 0.209 Uiso 1 calc R .
C331 C 0.8555(14) 0.4951(14) 0.5546(10) 0.047(6) Uiso 1 d U .
C332 C 0.8063(18) 0.5263(22) 0.5239(14) 0.104(11) Uani 1 d U .
H33A H 0.7806(18) 0.5749(22) 0.5212(14) 0.125 Uiso 1 calc R .
C333 C 0.7960(21) 0.4776(27) 0.4949(14) 0.112(12) Uani 1 d U .
H33B H 0.7601(21) 0.4971(27) 0.4745(14) 0.135 Uiso 1 calc R .
C334 C 0.8310(25) 0.4119(26) 0.4946(16) 0.109(11) Uani 1 d U .
H33C H 0.8240(25) 0.3839(26) 0.4739(16) 0.130 Uiso 1 calc R .
C335 C 0.8747(28) 0.3880(23) 0.5239(17) 0.114(11) Uani 1 d U .
H33D H 0.9010(28) 0.3395(23) 0.5245(17) 0.137 Uiso 1 calc R .
C336 C 0.8902(22) 0.4249(17) 0.5571(13) 0.084(9) Uani 1 d U .
H33E H 0.9228(22) 0.4017(17) 0.5794(13) 0.101 Uiso 1 calc R .
P4 P 0.7440(4) 0.8211(5) 0.9583(3) 0.054(2) Uani 1 d . .
C411 C 0.8241(18) 0.8323(21) 0.9208(14) 0.082(9) Uani 1 d U .
C412 C 0.8768(18) 0.8320(24) 0.9433(17) 0.108(11) Uani 1 d U .
H41A H 0.8763(18) 0.8231(24) 0.9770(17) 0.129 Uiso 1 calc R .
C413 C 0.9342(20) 0.8462(27) 0.9121(19) 0.124(12) Uani 1 d U .
H41B H 0.9710(20) 0.8499(27) 0.9263(19) 0.148 Uiso 1 calc R .
C414 C 0.9378(24) 0.8544(30) 0.8630(20) 0.139(13) Uani 1 d U .
H41C H 0.9766(24) 0.8627(30) 0.8434(20) 0.167 Uiso 1 calc R .
C415 C 0.8853(24) 0.8504(27) 0.8438(18) 0.122(11) Uani 1 d U .
H41D H 0.8887(24) 0.8517(27) 0.8099(18) 0.147 Uiso 1 calc R .
C416 C 0.8243(22) 0.8442(22) 0.8727(15) 0.098(10) Uani 1 d U .
H41E H 0.7842(22) 0.8483(22) 0.8586(15) 0.118 Uiso 1 calc R .
C421 C 0.6924(17) 0.9053(18) 0.9824(11) 0.065(7) Uani 1 d U .
C422 C 0.7126(22) 0.9612(20) 0.9776(14) 0.090(9) Uani 1 d U .
H42D H 0.7552(22) 0.9611(20) 0.9581(14) 0.108 Uiso 1 calc R .
C423 C 0.6675(23) 1.0174(22) 1.0027(14) 0.095(9) Uani 1 d U .
H42E H 0.6808(23) 1.0561(22) 1.0012(14) 0.114 Uiso 1 calc R .
C424 C 0.6044(24) 1.0200(22) 1.0298(14) 0.096(10) Uani 1 d U .
H42F H 0.5735(24) 1.0618(22) 1.0437(14) 0.115 Uiso 1 calc R .
C425 C 0.5862(23) 0.9673(21) 1.0368(15) 0.095(9) Uani 1 d U .
H42G H 0.5455(23) 0.9677(21) 1.0587(15) 0.114 Uiso 1 calc R .
C426 C 0.6279(19) 0.9099(19) 1.0112(12) 0.076(8) Uani 1 d U .
H42H H 0.6124(19) 0.8725(19) 1.0133(12) 0.092 Uiso 1 calc R .
C431 C 0.7809(18) 0.7698(18) 1.0099(13) 0.071(7) Uani 1 d U .
C432 C 0.7753(21) 0.8000(22) 1.0522(14) 0.092(10) Uani 1 d U .
H43A H 0.7479(21) 0.8478(22) 1.0552(14) 0.110 Uiso 1 calc R .
C433 C 0.8107(24) 0.7586(26) 1.0905(15) 0.113(12) Uani 1 d U .
H43B H 0.8178(24) 0.7785(26) 1.1164(15) 0.135 Uiso 1 calc R .
C434 C 0.8328(23) 0.6929(25) 1.0885(15) 0.107(11) Uani 1 d U .
H43C H 0.8487(23) 0.6662(25) 1.1168(15) 0.128 Uiso 1 calc R .
C435 C 0.8367(20) 0.6554(22) 1.0507(14) 0.094(10) Uani 1 d U .
H43D H 0.8551(20) 0.6063(22) 1.0515(14) 0.113 Uiso 1 calc R .
C436 C 0.8091(17) 0.7007(18) 1.0104(12) 0.068(7) Uani 1 d U .
H43E H 0.8110(17) 0.6803(18) 0.9820(12) 0.081 Uiso 1 calc R .
P5 P 0.1620(4) 0.9647(4) 0.7110(3) 0.055(2) Uani 1 d . .
C511 C 0.0957(17) 1.0297(21) 0.7502(16) 0.084(9) Uani 1 d U .
C512 C 0.0785(21) 1.0161(28) 0.7951(18) 0.127(13) Uani 1 d U .
H51A H 0.0955(21) 0.9692(28) 0.8076(18) 0.153 Uiso 1 calc R .
C513 C 0.0376(19) 1.0651(31) 0.8250(19) 0.138(14) Uani 1 d U .
H51B H 0.0312(19) 1.0532(31) 0.8585(19) 0.166 Uiso 1 calc R .
C514 C 0.0039(21) 1.1337(27) 0.8074(19) 0.120(12) Uani 1 d U .
H51C H -0.0252(21) 1.1684(27) 0.8286(19) 0.144 Uiso 1 calc R .
C515 C 0.0142(19) 1.1498(24) 0.7585(20) 0.114(11) Uani 1 d U .
H51D H -0.0107(19) 1.1945(24) 0.7444(20) 0.137 Uiso 1 calc R .
C516 C 0.0634(18) 1.0963(18) 0.7308(16) 0.090(9) Uani 1 d U .
H51E H 0.0748(18) 1.1063(18) 0.6974(16) 0.108 Uiso 1 calc R .
C521 C 0.1320(14) 0.8906(17) 0.7222(12) 0.062(7) Uani 1 d U .
C522 C 0.1814(17) 0.8252(19) 0.7166(15) 0.083(9) Uani 1 d U .
H52A H 0.2310(17) 0.8159(19) 0.7109(15) 0.100 Uiso 1 calc R .
C523 C 0.1557(22) 0.7739(22) 0.7197(16) 0.097(10) Uani 1 d U .
H52B H 0.1905(22) 0.7284(22) 0.7167(16) 0.116 Uiso 1 calc R .
C524 C 0.0885(22) 0.7792(22) 0.7263(17) 0.106(11) Uani 1 d U .
H52C H 0.0746(22) 0.7410(22) 0.7269(17) 0.127 Uiso 1 calc R .
C525 C 0.0401(22) 0.8474(22) 0.7324(18) 0.109(11) Uani 1 d U .
H52D H -0.0092(22) 0.8554(22) 0.7392(18) 0.130 Uiso 1 calc R .
C526 C 0.0588(16) 0.9002(18) 0.7292(15) 0.085(9) Uani 1 d U .
H52E H 0.0233(16) 0.9455(18) 0.7315(15) 0.102 Uiso 1 calc R .
C531 C 0.1475(15) 0.9968(17) 0.6510(12) 0.062(7) Uani 1 d U .
C532 C 0.1803(19) 1.0392(20) 0.6287(13) 0.082(8) Uani 1 d U .
H53A H 0.2096(19) 1.0504(20) 0.6458(13) 0.099 Uiso 1 calc R .
C533 C 0.1736(21) 1.0658(23) 0.5840(15) 0.098(9) Uani 1 d U .
H53B H 0.1954(21) 1.0980(23) 0.5716(15) 0.117 Uiso 1 calc R .
C534 C 0.1399(21) 1.0507(23) 0.5572(15) 0.099(10) Uani 1 d U .
H53C H 0.1386(21) 1.0698(23) 0.5250(15) 0.118 Uiso 1 calc R .
C535 C 0.1034(24) 1.0045(23) 0.5752(15) 0.105(10) Uani 1 d U .
H53D H 0.0781(24) 0.9917(23) 0.5557(15) 0.126 Uiso 1 calc R .
C536 C 0.1080(19) 0.9791(20) 0.6244(14) 0.083(8) Uani 1 d U .
H53E H 0.0837(19) 0.9497(20) 0.6388(14) 0.099 Uiso 1 calc R .
P6 P 0.7473(4) 0.3384(4) 0.6601(3) 0.050(2) Uani 1 d . .
C611 C 0.8329(18) 0.2798(13) 0.6346(10) 0.057(6) Uani 1 d U .
C612 C 0.8393(20) 0.2289(17) 0.6068(13) 0.081(8) Uani 1 d U .
H61A H 0.7975(20) 0.2233(17) 0.6016(13) 0.097 Uiso 1 calc R .
C613 C 0.9044(21) 0.1857(18) 0.5863(13) 0.090(9) Uani 1 d U .
H61B H 0.9079(21) 0.1520(18) 0.5657(13) 0.108 Uiso 1 calc R .
C614 C 0.9708(22) 0.1926(21) 0.5968(14) 0.100(10) Uani 1 d U .
H61C H 1.0168(22) 0.1620(21) 0.5844(14) 0.119 Uiso 1 calc R .
C615 C 0.9630(22) 0.2418(22) 0.6236(14) 0.101(10) Uani 1 d U .
H61D H 1.0036(22) 0.2474(22) 0.6310(14) 0.121 Uiso 1 calc R .
C616 C 0.8952(20) 0.2856(19) 0.6410(13) 0.083(9) Uani 1 d U .
H61E H 0.8913(20) 0.3225(19) 0.6587(13) 0.099 Uiso 1 calc R .
C621 C 0.6841(20) 0.3375(16) 0.6260(16) 0.082(8) Uani 1 d U .
C622 C 0.6167(21) 0.3444(21) 0.6448(18) 0.106(10) Uani 1 d U .
H62A H 0.6074(21) 0.3438(21) 0.6788(18) 0.127 Uiso 1 calc R .
C623 C 0.5621(24) 0.3518(23) 0.6237(21) 0.124(12) Uani 1 d U .
H62B H 0.5155(24) 0.3607(23) 0.6404(21) 0.149 Uiso 1 calc R .
C624 C 0.5789(26) 0.3456(24) 0.5760(21) 0.127(13) Uani 1 d U .
H62C H 0.5453(26) 0.3410(24) 0.5590(21) 0.153 Uiso 1 calc R .
C625 C 0.6413(24) 0.3455(22) 0.5513(20) 0.123(12) Uani 1 d U .
H62D H 0.6486(24) 0.3486(22) 0.5172(20) 0.148 Uiso 1 calc R .
C626 C 0.6942(23) 0.3409(21) 0.5772(17) 0.107(10) Uani 1 d U .
H62E H 0.7388(23) 0.3400(21) 0.5604(17) 0.128 Uiso 1 calc R .
C631 C 0.7258(16) 0.2921(15) 0.7159(12) 0.062(7) Uani 1 d U .
C632 C 0.6855(19) 0.3314(18) 0.7558(14) 0.080(9) Uani 1 d U .
H63A H 0.6738(19) 0.3798(18) 0.7551(14) 0.096 Uiso 1 calc R .
C633 C 0.6646(21) 0.2949(20) 0.7955(15) 0.093(10) Uani 1 d U .
H63B H 0.6363(21) 0.3211(20) 0.8217(15) 0.112 Uiso 1 calc R .
C634 C 0.6793(21) 0.2280(20) 0.8011(16) 0.098(11) Uani 1 d U .
H63C H 0.6669(21) 0.2063(20) 0.8309(16) 0.118 Uiso 1 calc R .
C635 C 0.7126(22) 0.1922(19) 0.7627(15) 0.096(10) Uani 1 d U .
H63D H 0.7178(22) 0.1452(19) 0.7642(15) 0.115 Uiso 1 calc R .
C636 C 0.7420(19) 0.2225(16) 0.7178(14) 0.083(9) Uani 1 d U .
H63E H 0.7702(19) 0.1952(16) 0.6921(14) 0.100 Uiso 1 calc R .
P7 P 0.6013(4) 0.6668(4) 1.0819(3) 0.055(2) Uani 1 d . .
C711 C 0.5710(18) 0.7359(18) 1.1207(11) 0.067(7) Uani 1 d U .
C712 C 0.5171(19) 0.7424(21) 1.1594(13) 0.081(8) Uani 1 d U .
H71A H 0.4934(19) 0.7108(21) 1.1651(13) 0.097 Uiso 1 calc R .
C713 C 0.4983(20) 0.7952(20) 1.1896(12) 0.083(9) Uani 1 d U .
H71B H 0.4623(20) 0.7996(20) 1.2164(12) 0.100 Uiso 1 calc R .
C714 C 0.5330(22) 0.8423(19) 1.1803(14) 0.092(9) Uani 1 d U .
H71C H 0.5182(22) 0.8800(19) 1.1999(14) 0.111 Uiso 1 calc R .
C715 C 0.5863(24) 0.8348(18) 1.1446(14) 0.090(9) Uani 1 d U .
H71D H 0.6114(24) 0.8652(18) 1.1396(14) 0.108 Uiso 1 calc R .
C716 C 0.6039(20) 0.7825(18) 1.1155(11) 0.070(7) Uani 1 d U .
H71E H 0.6415(20) 0.7779(18) 1.0897(11) 0.085 Uiso 1 calc R .
C721 C 0.6749(18) 0.5998(19) 1.1092(11) 0.074(8) Uani 1 d U .
C722 C 0.7115(20) 0.6156(22) 1.1382(13) 0.099(10) Uani 1 d U .
H72A H 0.6966(20) 0.6619(22) 1.1463(13) 0.119 Uiso 1 calc R .
C723 C 0.7685(23) 0.5665(25) 1.1557(15) 0.117(12) Uani 1 d U .
H72B H 0.7931(23) 0.5791(25) 1.1759(15) 0.140 Uiso 1 calc R .
C724 C 0.7912(23) 0.5003(23) 1.1452(12) 0.106(12) Uani 1 d U .
H72C H 0.8333(23) 0.4671(23) 1.1562(12) 0.127 Uiso 1 calc R .
C724 C 0.7527(23) 0.4800(24) 1.1179(15) 0.111(11) Uani 1 d U .
H72D H 0.7632(23) 0.4326(24) 1.1148(15) 0.134 Uiso 1 calc R .
C726 C 0.6989(22) 0.5316(21) 1.0957(13) 0.099(10) Uani 1 d U .
H72E H 0.6787(22) 0.5210(21) 1.0717(13) 0.119 Uiso 1 calc R .
C731 C 0.5316(18) 0.6320(17) 1.0910(9) 0.068(7) Uani 1 d U .
C732 C 0.5271(22) 0.5840(20) 1.1290(11) 0.088(9) Uani 1 d U .
H73A H 0.5597(22) 0.5692(20) 1.1518(11) 0.105 Uiso 1 calc R .
C733 C 0.4751(23) 0.5590(22) 1.1324(11) 0.098(10) Uani 1 d U .
H73B H 0.4748(23) 0.5230(22) 1.1563(11) 0.117 Uiso 1 calc R .
C734 C 0.4220(23) 0.5832(23) 1.1029(14) 0.101(10) Uani 1 d U .
H73C H 0.3842(23) 0.5669(23) 1.1077(14) 0.122 Uiso 1 calc R .
C735 C 0.4268(21) 0.6305(22) 1.0674(14) 0.095(9) Uani 1 d U .
H73D H 0.3919(21) 0.6480(22) 1.0462(14) 0.114 Uiso 1 calc R .
C736 C 0.4814(19) 0.6543(19) 1.0610(11) 0.077(8) Uani 1 d U .
H73E H 0.4840(19) 0.6870(19) 1.0350(11) 0.093 Uiso 1 calc R .
P8 P 0.2804(6) 0.5024(6) 0.6865(4) 0.081(3) Uani 1 d . .
C811 C 0.2895(20) 0.4178(21) 0.7097(14) 0.086(9) Uani 1 d U .
C812 C 0.3380(22) 0.3799(23) 0.7351(15) 0.106(11) Uani 1 d U .
H81A H 0.3706(22) 0.3992(23) 0.7403(15) 0.127 Uiso 1 calc R .
C813 C 0.3484(26) 0.3148(25) 0.7556(18) 0.127(13) Uani 1 d U .
H81B H 0.3818(26) 0.2918(25) 0.7774(18) 0.152 Uiso 1 calc R .
C814 C 0.3053(29) 0.2847(26) 0.7416(19) 0.138(13) Uani 1 d U .
H81C H 0.3114(29) 0.2384(26) 0.7525(19) 0.165 Uiso 1 calc R .
C815 C 0.2549(28) 0.3210(25) 0.7126(20) 0.136(12) Uani 1 d U .
H81D H 0.2289(28) 0.2994(25) 0.7007(20) 0.163 Uiso 1 calc R .
C816 C 0.2433(25) 0.3883(23) 0.7015(17) 0.115(11) Uani 1 d U .
H81E H 0.2019(25) 0.4167(23) 0.6874(17) 0.138 Uiso 1 calc R .
C821 C 0.3328(22) 0.4992(25) 0.6290(17) 0.103(10) Uani 1 d U .
C822 C 0.3579(25) 0.5502(27) 0.6134(18) 0.121(11) Uani 1 d U .
H82A H 0.3484(25) 0.5857(27) 0.6341(18) 0.146 Uiso 1 calc R .
C823 C 0.3986(28) 0.5527(32) 0.5665(20) 0.139(14) Uani 1 d U .
H82B H 0.4189(28) 0.5862(32) 0.5550(20) 0.167 Uiso 1 calc R .
C824 C 0.4032(27) 0.5014(32) 0.5419(21) 0.141(14) Uani 1 d U .
H82C H 0.4299(27) 0.5012(32) 0.5110(21) 0.169 Uiso 1 calc R .
C825 C 0.3786(24) 0.4486(30) 0.5508(19) 0.131(13) Uani 1 d U .
H82D H 0.3847(24) 0.4167(30) 0.5281(19) 0.157 Uiso 1 calc R .
C826 C 0.3437(22) 0.4480(26) 0.5971(17) 0.112(11) Uani 1 d U .
H82E H 0.3265(22) 0.4121(26) 0.6080(17) 0.134 Uiso 1 calc R .
C831 C 0.3105(23) 0.5411(21) 0.7282(16) 0.092(10) Uani 1 d U .
C832 C 0.3847(25) 0.5195(25) 0.7257(18) 0.120(11) Uani 1 d U .
H83A H 0.4170(25) 0.4878(25) 0.7035(18) 0.144 Uiso 1 calc R .
C833 C 0.4084(23) 0.5486(23) 0.7591(16) 0.107(11) Uani 1 d U .
H83B H 0.4575(23) 0.5323(23) 0.7623(16) 0.128 Uiso 1 calc R .
C834 C 0.3617(25) 0.5977(22) 0.7849(17) 0.110(11) Uani 1 d U .
H83C H 0.3777(25) 0.6210(22) 0.8040(17) 0.133 Uiso 1 calc R .
C835 C 0.2967(24) 0.6144(21) 0.7850(16) 0.106(11) Uani 1 d U .
H83D H 0.2646(24) 0.6486(21) 0.8057(16) 0.128 Uiso 1 calc R .
C836 C 0.2691(27) 0.5856(23) 0.7565(17) 0.111(11) Uani 1 d U .
H83E H 0.2190(27) 0.5993(23) 0.7583(17) 0.133 Uiso 1 calc R .
C841 C 0.1908(18) 0.5535(22) 0.6816(15) 0.088(9) Uani 1 d U .
C842 C 0.1359(21) 0.5508(28) 0.7169(17) 0.123(12) Uani 1 d U .
H84A H 0.1472(21) 0.5236(28) 0.7460(17) 0.148 Uiso 1 calc R .
C843 C 0.0641(22) 0.5869(29) 0.7109(20) 0.133(14) Uani 1 d U .
H84B H 0.0281(22) 0.5797(29) 0.7343(20) 0.160 Uiso 1 calc R .
C844 C 0.0458(27) 0.6306(29) 0.6733(21) 0.140(15) Uani 1 d U .
H84C H -0.0029(27) 0.6586(29) 0.6716(21) 0.168 Uiso 1 calc R .
C845 C 0.0961(27) 0.6351(27) 0.6377(20) 0.134(14) Uani 1 d U .
H84D H 0.0839(27) 0.6655(27) 0.6099(20) 0.160 Uiso 1 calc R .
C846 C 0.1653(24) 0.5950(25) 0.6422(18) 0.118(12) Uani 1 d U .
H84E H 0.1996(24) 0.5959(25) 0.6152(18) 0.141 Uiso 1 calc R .
P9 P 0.8053(5) 0.2966(6) 1.0070(4) 0.085(3) Uani 1 d . .
C911 C 0.8756(26) 0.3268(29) 0.9994(26) 0.173(17) Uani 1 d U .
C912 C 0.8600(27) 0.3972(32) 1.0107(25) 0.178(17) Uani 1 d U .
H91A H 0.8124(27) 0.4254(32) 1.0221(25) 0.214 Uiso 1 calc R .
C913 C 0.9117(30) 0.4241(34) 1.0056(28) 0.205(18) Uani 1 d U .
H91B H 0.9005(30) 0.4715(34) 1.0096(28) 0.246 Uiso 1 calc R .
C914 C 0.9787(31) 0.3802(38) 0.9946(31) 0.219(19) Uani 1 d U .
H91C H 1.0158(31) 0.3941(38) 0.9990(31) 0.263 Uiso 1 calc R .
C915 C 0.9988(29) 0.3132(36) 0.9766(31) 0.217(20) Uani 1 d U .
H91D H 1.0462(29) 0.2873(36) 0.9632(31) 0.260 Uiso 1 calc R .
C916 C 0.9413(27) 0.2882(30) 0.9806(27) 0.194(18) Uani 1 d U .
H91E H 0.9506(27) 0.2443(30) 0.9698(27) 0.233 Uiso 1 calc R .
C921 C 0.7192(18) 0.3667(19) 1.0153(14) 0.077(9) Uani 1 d U .
C922 C 0.7077(21) 0.4217(20) 0.9808(15) 0.091(10) Uani 1 d U .
H92A H 0.7435(21) 0.4230(20) 0.9550(15) 0.109 Uiso 1 calc R .
C923 C 0.6453(21) 0.4713(21) 0.9857(16) 0.095(10) Uani 1 d U .
H92B H 0.6359(21) 0.5096(21) 0.9625(16) 0.114 Uiso 1 calc R .
C924 C 0.5882(22) 0.4711(22) 1.0255(17) 0.104(11) Uani 1 d U .
H92C H 0.5427(22) 0.5076(22) 1.0280(17) 0.125 Uiso 1 calc R .
C925 C 0.6037(19) 0.4185(20) 1.0567(17) 0.095(10) Uani 1 d U .
H92D H 0.5686(19) 0.4170(20) 1.0831(17) 0.114 Uiso 1 calc R .
C926 C 0.6682(19) 0.3652(21) 1.0533(14) 0.090(10) Uani 1 d U .
H92E H 0.6779(19) 0.3275(21) 1.0769(14) 0.108 Uiso 1 calc R .
C931 C 0.8082(52) 0.2529(47) 0.9611(29) 0.265(27) Uani 1 d U .
C932 C 0.7907(49) 0.2739(44) 0.9251(29) 0.277(27) Uani 1 d U .
H93A H 0.7575(49) 0.3201(44) 0.9274(29) 0.333 Uiso 1 calc R .
C933 C 0.8012(45) 0.2553(44) 0.8769(29) 0.275(27) Uani 1 d U .
H93B H 0.7972(45) 0.2852(44) 0.8485(29) 0.329 Uiso 1 calc R .
C934 C 0.8174(51) 0.1880(49) 0.8801(33) 0.275(26) Uani 1 d U .
H93C H 0.8066(51) 0.1690(49) 0.8554(33) 0.330 Uiso 1 calc R .
C935 C 0.8538(50) 0.1367(45) 0.9224(32) 0.274(26) Uani 1 d U .
H93D H 0.8770(50) 0.0878(45) 0.9222(32) 0.329 Uiso 1 calc R .
C936 C 0.8444(48) 0.1811(43) 0.9633(28) 0.266(26) Uani 1 d U .
H93E H 0.8641(48) 0.1588(43) 0.9917(28) 0.319 Uiso 1 calc R .
C941 C 0.8164(23) 0.2403(23) 1.0619(20) 0.117(12) Uani 1 d U .
C942 C 0.8456(25) 0.2532(25) 1.0988(21) 0.134(13) Uani 1 d U .
H94A H 0.8624(25) 0.2899(25) 1.0960(21) 0.160 Uiso 1 calc R .
C943 C 0.8482(30) 0.2099(28) 1.1384(23) 0.153(14) Uani 1 d U .
H94B H 0.8730(30) 0.2122(28) 1.1629(23) 0.184 Uiso 1 calc R .
C944 C 0.8193(31) 0.1668(30) 1.1440(24) 0.158(15) Uani 1 d U .
H94C H 0.8242(31) 0.1386(30) 1.1732(24) 0.190 Uiso 1 calc R .
C945 C 0.7819(31) 0.1550(28) 1.1140(24) 0.156(15) Uani 1 d U .
H94D H 0.7578(31) 0.1239(28) 1.1217(24) 0.187 Uiso 1 calc R .
C946 C 0.7830(27) 0.1973(26) 1.0669(22) 0.138(13) Uani 1 d U .
H94E H 0.7605(27) 0.1930(26) 1.0417(22) 0.166 Uiso 1 calc R .
N1S N 0.7251(31) 0.6704(30) 0.4222(21) 0.195(23) Uiso 1 d D .
C11S C 0.7183(35) 0.7053(33) 0.4515(22) 0.168(23) Uiso 1 d DU .
C12S C 0.7258(34) 0.7499(32) 0.4832(22) 0.185(26) Uiso 1 d DU .
H12A H 0.6833(34) 0.7690(32) 0.5054(22) 0.278 Uiso 1 d R .
H12B H 0.7647(34) 0.7225(32) 0.5005(22) 0.278 Uiso 1 d R .
H12C H 0.7366(34) 0.7868(32) 0.4642(22) 0.278 Uiso 1 d R .
N2S N 0.1995(39) 0.7211(37) 0.5386(26) 0.242(31) Uiso 1 d D .
C21S C 0.2200(39) 0.7477(37) 0.5611(26) 0.180(25) Uiso 1 d DU .
C22S C 0.2447(45) 0.7847(42) 0.5886(29) 0.259(38) Uiso 1 d DU .
H22A H 0.2247(45) 0.7849(42) 0.6218(29) 0.389 Uiso 1 d R .
H22B H 0.2955(45) 0.7618(42) 0.5858(29) 0.389 Uiso 1 d R .
H22C H 0.2327(45) 0.8314(42) 0.5750(29) 0.389 Uiso 1 d R .
N3S N 0.7426(30) 0.0608(36) 0.8721(24) 0.225(27) Uiso 1 d D .
C31S C 0.6876(32) 0.0586(40) 0.8745(27) 0.192(27) Uiso 1 d DU .
C32S C 0.6169(29) 0.0576(32) 0.8876(23) 0.176(24) Uiso 1 d DU .
H32A H 0.6022(29) 0.0460(32) 0.8607(23) 0.263 Uiso 1 d R .
H32B H 0.6170(29) 0.0239(32) 0.9139(23) 0.263 Uiso 1 d R .
H32C H 0.5844(29) 0.1025(32) 0.8970(23) 0.263 Uiso 1 d R .

loop_
_atom_type_symbol
_atom_type_description
_atom_type_scat_dispersion_real
_atom_type_scat_dispersion_imag
_atom_type_scat_source
C C 0.0033 0.0016 'International Tables Vol C Tables 4.2.6.8 and 6.1.1.4'
H H 0.0000 0.0000 'International Tables Vol C Tables 4.2.6.8 and 6.1.1.4'
O O 0.0106 0.0060 'International Tables Vol C Tables 4.2.6.8 and 6.1.1.4'
P P 0.1023 0.0942 'International Tables Vol C Tables 4.2.6.8 and 6.1.1.4'
Ni Ni 0.3393 1.1124 'International Tables Vol C Tables 4.2.6.8 and 6.1.1.4'
Pd Pd -0.9988 1.0072 'International Tables Vol C Tables 4.2.6.8 and 6.1.1.4'
N N 0.0061 0.0033 'International Tables Vol C Tables 4.2.6.8 and 6.1.1.4'

loop_
_geom_angle_atom_site_label_1
_geom_angle_atom_site_label_2
_geom_angle_atom_site_label_3
_geom_angle
_geom_angle_site_symmetry_1
_geom_angle_site_symmetry_3
_geom_angle_publ_flag
C3 Pd1 C2 120.7(15) . . ?
C3 Pd1 C1 114.4(13) . . ?
C2 Pd1 C1 117.9(15) . . ?
C3 Pd1 P1 100.3(10) . . ?
C2 Pd1 P1 97.6(13) . . ?
C1 Pd1 P1 98.8(10) . . ?
C3 Pd1 Pd2 99.7(9) . . ?
C2 Pd1 Pd2 44.7(12) . . ?
C1 Pd1 Pd2 101.6(10) . . ?
P1 Pd1 Pd2 142.3(2) . . ?
C3 Pd1 Pd3 45.8(9) . . ?
C2 Pd1 Pd3 100.2(12) . . ?
C1 Pd1 Pd3 98.0(10) . . ?
P1 Pd1 Pd3 146.1(2) . . ?
Pd2 Pd1 Pd3 60.60(7) . . ?
C3 Pd1 Pd4 99.3(9) . . ?
C2 Pd1 Pd4 97.4(12) . . ?
C1 Pd1 Pd4 45.9(10) . . ?
P1 Pd1 Pd4 144.4(2) . . ?
Pd2 Pd1 Pd4 61.04(8) . . ?
Pd3 Pd1 Pd4 60.52(7) . . ?
C2 Pd2 C5 98.7(16) . . ?
C2 Pd2 Pd6 130.6(13) . . ?
C5 Pd2 Pd6 52.6(7) . . ?
C2 Pd2 Pd7 136.3(14) . . ?
C5 Pd2 Pd7 50.9(7) . . ?
Pd6 Pd2 Pd7 60.39(7) . . ?
C2 Pd2 Pd1 50.9(14) . . ?
C5 Pd2 Pd1 149.5(8) . . ?
Pd6 Pd2 Pd1 145.41(11) . . ?
Pd7 Pd2 Pd1 148.77(10) . . ?
C2 Pd2 Pd3 105.1(13) . . ?
C5 Pd2 Pd3 142.6(7) . . ?
Pd6 Pd2 Pd3 121.80(9) . . ?
Pd7 Pd2 Pd3 92.68(8) . . ?
Pd1 Pd2 Pd3 59.98(7) . . ?
C2 Pd2 Pd4 101.5(14) . . ?
C5 Pd2 Pd4 141.9(7) . . ?
Pd6 Pd2 Pd4 90.11(8) . . ?
Pd7 Pd2 Pd4 121.74(9) . . ?
Pd1 Pd2 Pd4 59.85(8) . . ?
Pd3 Pd2 Pd4 59.92(7) . . ?
C2 Pd2 Pd14 160.8(14) . . ?
C5 Pd2 Pd14 100.1(8) . . ?
Pd6 Pd2 Pd14 60.80(7) . . ?
Pd7 Pd2 Pd14 61.15(7) . . ?
Pd1 Pd2 Pd14 110.39(9) . . ?
Pd3 Pd2 Pd14 61.02(7) . . ?
Pd4 Pd2 Pd14 60.60(7) . . ?
C3 Pd3 C6 101.5(13) . . ?
C3 Pd3 Pd10 134.9(10) . . ?
C6 Pd3 Pd10 50.9(9) . . ?
C3 Pd3 Pd9 134.5(10) . . ?
C6 Pd3 Pd9 52.4(9) . . ?
Pd10 Pd3 Pd9 61.91(7) . . ?
C3 Pd3 Pd1 50.1(10) . . ?
C6 Pd3 Pd1 151.7(9) . . ?
Pd10 Pd3 Pd1 147.53(11) . . ?
Pd9 Pd3 Pd1 144.08(11) . . ?
C3 Pd3 Pd2 102.4(10) . . ?
C6 Pd3 Pd2 140.6(9) . . ?
Pd10 Pd3 Pd2 121.41(9) . . ?
Pd9 Pd3 Pd2 88.77(8) . . ?
Pd1 Pd3 Pd2 59.42(7) . . ?
C3 Pd3 Pd4 102.4(10) . . ?
C6 Pd3 Pd4 141.5(9) . . ?
Pd10 Pd3 Pd4 91.28(9) . . ?
Pd9 Pd3 Pd4 120.96(9) . . ?
Pd1 Pd3 Pd4 59.84(8) . . ?
Pd2 Pd3 Pd4 60.42(7) . . ?
C3 Pd3 Pd14 159.2(10) . . ?
C6 Pd3 Pd14 99.2(9) . . ?
Pd10 Pd3 Pd14 61.45(7) . . ?
Pd9 Pd3 Pd14 60.57(7) . . ?
Pd1 Pd3 Pd14 109.07(9) . . ?
Pd2 Pd3 Pd14 59.97(7) . . ?
Pd4 Pd3 Pd14 60.41(7) . . ?
C1 Pd4 C4 101.1(13) . . ?
C1 Pd4 Pd13 135.6(10) . . ?
C4 Pd4 Pd13 51.9(7) . . ?
C1 Pd4 Pd12 133.5(10) . . ?
C4 Pd4 Pd12 50.8(7) . . ?
Pd13 Pd4 Pd12 61.22(7) . . ?
C1 Pd4 Pd1 50.9(11) . . ?
C4 Pd4 Pd1 152.0(7) . . ?
Pd13 Pd4 Pd1 145.67(10) . . ?
Pd12 Pd4 Pd1 146.45(10) . . ?
C1 Pd4 Pd3 101.4(10) . . ?
C4 Pd4 Pd3 139.8(7) . . ?
Pd13 Pd4 Pd3 121.95(9) . . ?
Pd12 Pd4 Pd3 90.06(8) . . ?
Pd1 Pd4 Pd3 59.64(7) . . ?
C1 Pd4 Pd2 104.3(11) . . ?
C4 Pd4 Pd2 142.6(7) . . ?
Pd13 Pd4 Pd2 90.96(8) . . ?
Pd12 Pd4 Pd2 120.08(9) . . ?
Pd1 Pd4 Pd2 59.10(7) . . ?
Pd3 Pd4 Pd2 59.66(7) . . ?
C1 Pd4 Pd14 159.8(11) . . ?
C4 Pd4 Pd14 98.9(7) . . ?
Pd13 Pd4 Pd14 61.30(7) . . ?
Pd12 Pd4 Pd14 60.29(7) . . ?
Pd1 Pd4 Pd14 109.11(9) . . ?
Pd3 Pd4 Pd14 60.66(7) . . ?
Pd2 Pd4 Pd14 59.80(7) . . ?
C9 Pd5 C8 156.1(10) . . ?
C9 Pd5 P2 97.5(7) . . ?
C8 Pd5 P2 97.5(8) . . ?
C9 Pd5 Pd6 47.0(7) . . ?
C8 Pd5 Pd6 109.8(8) . . ?
P2 Pd5 Pd6 133.3(2) . . ?
C9 Pd5 Pd13 108.5(7) . . ?
C8 Pd5 Pd13 48.3(8) . . ?
P2 Pd5 Pd13 134.2(2) . . ?
Pd6 Pd5 Pd13 61.61(7) . . ?
C9 Pd5 Pd16 60.4(7) . . ?
C8 Pd5 Pd16 117.7(8) . . ?
P2 Pd5 Pd16 136.1(2) . . ?
Pd6 Pd5 Pd16 59.97(7) . . ?
Pd13 Pd5 Pd16 89.77(8) . . ?
C9 Pd5 Pd26 118.6(7) . . ?
C8 Pd5 Pd26 58.9(8) . . ?
P2 Pd5 Pd26 136.2(2) . . ?
Pd6 Pd5 Pd26 90.48(8) . . ?
Pd13 Pd5 Pd26 58.76(6) . . ?
Pd16 Pd5 Pd26 59.95(7) . . ?
C9 Pd5 Pd15 98.7(7) . . ?
C8 Pd5 Pd15 96.6(8) . . ?
P2 Pd5 Pd15 101.0(2) . . ?
Pd6 Pd5 Pd15 112.19(9) . . ?
Pd13 Pd5 Pd15 111.13(8) . . ?
Pd16 Pd5 Pd15 52.44(7) . . ?
Pd26 Pd5 Pd15 52.62(6) . . ?
C9 Pd6 C5 92.5(10) . . ?
C9 Pd6 Pd2 120.3(7) . . ?
C5 Pd6 Pd2 47.2(7) . . ?
C9 Pd6 Pd7 131.6(7) . . ?
C5 Pd6 Pd7 49.9(7) . . ?
Pd2 Pd6 Pd7 59.96(7) . . ?
C9 Pd6 Pd5 47.8(7) . . ?
C5 Pd6 Pd5 128.9(7) . . ?
Pd2 Pd6 Pd5 119.23(9) . . ?
Pd7 Pd6 Pd5 178.81(9) . . ?
C9 Pd6 Pd14 167.0(7) . . ?
C5 Pd6 Pd14 96.5(7) . . ?
Pd2 Pd6 Pd14 61.34(7) . . ?
Pd7 Pd6 Pd14 61.20(7) . . ?
Pd5 Pd6 Pd14 119.38(9) . . ?
C9 Pd6 Pd16 61.5(7) . . ?
C5 Pd6 Pd16 133.8(7) . . ?
Pd2 Pd6 Pd16 178.26(10) . . ?
Pd7 Pd6 Pd16 119.31(9) . . ?
Pd5 Pd6 Pd16 61.53(7) . . ?
Pd14 Pd6 Pd16 116.93(9) . . ?
C9 Pd6 Pd13 107.1(7) . . ?
C5 Pd6 Pd13 136.3(7) . . ?
Pd2 Pd6 Pd13 89.76(8) . . ?
Pd7 Pd6 Pd13 121.15(8) . . ?
Pd5 Pd6 Pd13 59.40(7) . . ?
Pd14 Pd6 Pd13 60.00(6) . . ?
Pd16 Pd6 Pd13 89.41(8) . . ?
C9 Pd6 Pd27 118.7(7) . . ?
C5 Pd6 Pd27 140.2(7) . . ?
Pd2 Pd6 Pd27 119.36(8) . . ?
Pd7 Pd6 Pd27 90.35(7) . . ?
Pd5 Pd6 Pd27 90.84(8) . . ?
Pd14 Pd6 Pd27 58.02(6) . . ?
Pd16 Pd6 Pd27 58.91(7) . . ?
Pd13 Pd6 Pd27 60.45(6) . . ?
C9 Pd6 Pd17 97.2(7) . . ?
C5 Pd6 Pd17 94.2(7) . . ?
Pd2 Pd6 Pd17 122.85(9) . . ?
Pd7 Pd6 Pd17 62.89(7) . . ?
Pd5 Pd6 Pd17 117.92(8) . . ?
Pd14 Pd6 Pd17 91.52(7) . . ?
Pd16 Pd6 Pd17 56.45(7) . . ?
Pd13 Pd6 Pd17 120.48(8) . . ?
Pd27 Pd6 Pd17 60.18(6) . . ?
C10 Pd7 C5 94.8(10) . . ?
C10 Pd7 Pd2 124.8(7) . . ?
C5 Pd7 Pd2 47.3(7) . . ?
C10 Pd7 Pd6 133.1(7) . . ?
C5 Pd7 Pd6 51.6(7) . . ?
Pd2 Pd7 Pd6 59.65(7) . . ?
C10 Pd7 Pd18 56.9(7) . . ?
C5 Pd7 Pd18 133.6(7) . . ?
Pd2 Pd7 Pd18 178.27(10) . . ?
Pd6 Pd7 Pd18 119.41(9) . . ?
C10 Pd7 Pd8 48.2(7) . . ?
C5 Pd7 Pd8 128.9(7) . . ?
Pd2 Pd7 Pd8 119.61(9) . . ?
Pd6 Pd7 Pd8 178.71(10) . . ?
Pd18 Pd7 Pd8 61.30(7) . . ?
C10 Pd7 Pd14 166.3(7) . . ?
C5 Pd7 Pd14 97.2(7) . . ?
Pd2 Pd7 Pd14 61.01(7) . . ?
Pd6 Pd7 Pd14 60.52(6) . . ?
Pd18 Pd7 Pd14 117.31(8) . . ?
Pd8 Pd7 Pd14 118.24(9) . . ?
C10 Pd7 Pd9 107.3(7) . . ?
C5 Pd7 Pd9 133.5(7) . . ?
Pd2 Pd7 Pd9 87.27(8) . . ?
Pd6 Pd7 Pd9 119.63(9) . . ?
Pd18 Pd7 Pd9 92.12(8) . . ?
Pd8 Pd7 Pd9 59.10(7) . . ?
Pd14 Pd7 Pd9 59.31(6) . . ?
C10 Pd7 Pd28 114.4(7) . . ?
C5 Pd7 Pd28 142.0(7) . . ?
Pd2 Pd7 Pd28 119.13(9) . . ?
Pd6 Pd7 Pd28 90.44(8) . . ?
Pd18 Pd7 Pd28 59.20(7) . . ?
Pd8 Pd7 Pd28 89.10(8) . . ?
Pd14 Pd7 Pd28 58.12(6) . . ?
Pd9 Pd7 Pd28 61.82(7) . . ?
C10 Pd7 Pd17 94.7(7) . . ?
C5 Pd7 Pd17 94.9(7) . . ?
Pd2 Pd7 Pd17 122.08(9) . . ?
Pd6 Pd7 Pd17 62.43(7) . . ?
Pd18 Pd7 Pd17 57.01(7) . . ?
Pd8 Pd7 Pd17 118.30(9) . . ?
Pd14 Pd7 Pd17 90.90(7) . . ?
Pd9 Pd7 Pd17 122.37(8) . . ?
Pd28 Pd7 Pd17 60.56(7) . . ?
C11 Pd8 C10 155.7(11) . . ?
C11 Pd8 P3 99.4(8) . . ?
C10 Pd8 P3 95.1(7) . . ?
C11 Pd8 Pd9 47.1(8) . . ?
C10 Pd8 Pd9 109.8(7) . . ?
P3 Pd8 Pd9 135.6(2) . . ?
C11 Pd8 Pd7 108.2(8) . . ?
C10 Pd8 Pd7 48.4(7) . . ?
P3 Pd8 Pd7 131.7(2) . . ?
Pd9 Pd8 Pd7 61.47(7) . . ?
C11 Pd8 Pd20 62.7(8) . . ?
C10 Pd8 Pd20 117.0(7) . . ?
P3 Pd8 Pd20 136.9(2) . . ?
Pd9 Pd8 Pd20 61.24(7) . . ?
Pd7 Pd8 Pd20 91.27(8) . . ?
C11 Pd8 Pd18 122.7(8) . . ?
C10 Pd8 Pd18 55.9(7) . . ?
P3 Pd8 Pd18 131.8(2) . . ?
Pd9 Pd8 Pd18 92.35(8) . . ?
Pd7 Pd8 Pd18 59.32(7) . . ?
Pd20 Pd8 Pd18 62.15(7) . . ?
C11 Pd8 Pd19 101.6(8) . . ?
C10 Pd8 Pd19 95.4(7) . . ?
P3 Pd8 Pd19 98.3(2) . . ?
Pd9 Pd8 Pd19 114.47(9) . . ?
Pd7 Pd8 Pd19 113.37(9) . . ?
Pd20 Pd8 Pd19 53.42(7) . . ?
Pd18 Pd8 Pd19 54.35(7) . . ?
C11 Pd9 C6 94.5(12) . . ?
C11 Pd9 Pd3 121.5(8) . . ?
C6 Pd9 Pd3 48.0(8) . . ?
C11 Pd9 Pd10 133.8(8) . . ?
C6 Pd9 Pd10 48.7(8) . . ?
Pd3 Pd9 Pd10 58.70(7) . . ?
C11 Pd9 Pd8 46.5(8) . . ?
C6 Pd9 Pd8 133.1(8) . . ?
Pd3 Pd9 Pd8 123.38(9) . . ?
Pd10 Pd9 Pd8 177.75(10) . . ?
C11 Pd9 Pd14 165.3(8) . . ?
C6 Pd9 Pd14 97.0(8) . . ?
Pd3 Pd9 Pd14 61.89(7) . . ?
Pd10 Pd9 Pd14 60.88(7) . . ?
Pd8 Pd9 Pd14 118.91(9) . . ?
C11 Pd9 Pd7 105.6(8) . . ?
C6 Pd9 Pd7 138.9(8) . . ?
Pd3 Pd9 Pd7 91.24(8) . . ?
Pd10 Pd9 Pd7 120.51(9) . . ?
Pd8 Pd9 Pd7 59.43(7) . . ?
Pd14 Pd9 Pd7 59.66(6) . . ?
C11 Pd9 Pd20 62.0(8) . . ?
C6 Pd9 Pd20 131.4(8) . . ?
Pd3 Pd9 Pd20 175.94(10) . . ?
Pd10 Pd9 Pd20 117.56(9) . . ?
Pd8 Pd9 Pd20 60.33(7) . . ?
Pd14 Pd9 Pd20 115.33(9) . . ?
Pd7 Pd9 Pd20 89.60(8) . . ?
C11 Pd9 Pd21 98.8(8) . . ?
C6 Pd9 Pd21 91.0(8) . . ?
Pd3 Pd9 Pd21 120.48(9) . . ?
Pd10 Pd9 Pd21 61.78(7) . . ?
Pd8 Pd9 Pd21 116.14(9) . . ?
Pd14 Pd9 Pd21 90.24(8) . . ?
Pd7 Pd9 Pd21 119.90(9) . . ?
Pd20 Pd9 Pd21 55.84(7) . . ?
C11 Pd9 Pd28 117.4(8) . . ?
C6 Pd9 Pd28 138.8(8) . . ?
Pd3 Pd9 Pd28 119.28(9) . . ?
Pd10 Pd9 Pd28 90.29(8) . . ?
Pd8 Pd9 Pd28 87.84(8) . . ?
Pd14 Pd9 Pd28 57.39(6) . . ?
Pd7 Pd9 Pd28 59.31(6) . . ?
Pd20 Pd9 Pd28 57.99(7) . . ?
Pd21 Pd9 Pd28 60.66(7) . . ?
C12 Pd10 C6 96.2(11) . . ?
C12 Pd10 Pd3 121.9(7) . . ?
C6 Pd10 Pd3 48.7(9) . . ?
C12 Pd10 Pd9 138.1(7) . . ?
C6 Pd10 Pd9 50.8(9) . . ?
Pd3 Pd10 Pd9 59.39(7) . . ?
C12 Pd10 Pd22 60.2(7) . . ?
C6 Pd10 Pd22 130.9(9) . . ?
Pd3 Pd10 Pd22 177.56(10) . . ?
Pd9 Pd10 Pd22 118.27(9) . . ?
C12 Pd10 Pd11 44.8(7) . . ?
C6 Pd10 Pd11 132.0(9) . . ?
Pd3 Pd10 Pd11 120.96(10) . . ?
Pd9 Pd10 Pd11 176.86(10) . . ?
Pd22 Pd10 Pd11 61.32(7) . . ?
C12 Pd10 Pd14 162.0(7) . . ?
C6 Pd10 Pd14 97.8(9) . . ?
Pd3 Pd10 Pd14 61.76(7) . . ?
Pd9 Pd10 Pd14 59.90(7) . . ?
Pd22 Pd10 Pd14 116.75(9) . . ?
Pd11 Pd10 Pd14 117.24(8) . . ?
C12 Pd10 Pd12 103.2(7) . . ?
C6 Pd10 Pd12 137.4(9) . . ?
Pd3 Pd10 Pd12 89.22(8) . . ?
Pd9 Pd10 Pd12 118.63(8) . . ?
Pd22 Pd10 Pd12 91.50(8) . . ?
Pd11 Pd10 Pd12 58.60(7) . . ?
Pd14 Pd10 Pd12 58.80(6) . . ?
C12 Pd10 Pd29 116.2(7) . . ?
C6 Pd10 Pd29 139.7(9) . . ?
Pd3 Pd10 Pd29 119.09(9) . . ?
Pd9 Pd10 Pd29 89.04(8) . . ?
Pd22 Pd10 Pd29 59.43(7) . . ?
Pd11 Pd10 Pd29 88.18(8) . . ?
Pd14 Pd10 Pd29 57.34(6) . . ?
Pd12 Pd10 Pd29 60.34(6) . . ?
C12 Pd10 Pd21 101.4(7) . . ?
C6 Pd10 Pd21 92.0(9) . . ?
Pd3 Pd10 Pd21 120.75(9) . . ?
Pd9 Pd10 Pd21 61.36(7) . . ?
Pd22 Pd10 Pd21 56.93(7) . . ?
Pd11 Pd10 Pd21 118.23(9) . . ?
Pd14 Pd10 Pd21 89.47(8) . . ?
Pd12 Pd10 Pd21 120.09(9) . . ?
Pd29 Pd10 Pd21 59.76(7) . . ?
C12 Pd11 C7 153.5(11) . . ?
C12 Pd11 P4 98.2(8) . . ?
C7 Pd11 P4 98.4(9) . . ?
C12 Pd11 Pd12 108.4(8) . . ?
C7 Pd11 Pd12 46.2(8) . . ?
P4 Pd11 Pd12 134.9(2) . . ?
C12 Pd11 Pd10 47.4(8) . . ?
C7 Pd11 Pd10 107.4(8) . . ?
P4 Pd11 Pd10 136.4(2) . . ?
Pd12 Pd11 Pd10 61.25(7) . . ?
C12 Pd11 Pd24 119.6(8) . . ?
C7 Pd11 Pd24 60.1(8) . . ?
P4 Pd11 Pd24 132.6(2) . . ?
Pd12 Pd11 Pd24 61.12(7) . . ?
Pd10 Pd11 Pd24 90.96(8) . . ?
C12 Pd11 Pd22 59.5(8) . . ?
C7 Pd11 Pd22 119.6(8) . . ?
P4 Pd11 Pd22 133.4(2) . . ?
Pd12 Pd11 Pd22 91.71(8) . . ?
Pd10 Pd11 Pd22 59.03(7) . . ?
Pd24 Pd11 Pd22 61.68(7) . . ?
C12 Pd11 Pd23 98.4(8) . . ?
C7 Pd11 Pd23 99.9(8) . . ?
P4 Pd11 Pd23 97.4(2) . . ?
Pd12 Pd11 Pd23 113.49(9) . . ?
Pd10 Pd11 Pd23 111.69(9) . . ?
Pd24 Pd11 Pd23 52.70(7) . . ?
Pd22 Pd11 Pd23 52.97(7) . . ?
C7 Pd12 C4 90.9(11) . . ?
C7 Pd12 Pd4 122.4(9) . . ?
C4 Pd12 Pd4 48.7(7) . . ?
C7 Pd12 Pd13 130.1(9) . . ?
C4 Pd12 Pd13 50.6(7) . . ?
Pd4 Pd12 Pd13 59.11(7) . . ?
C7 Pd12 Pd11 48.6(9) . . ?
C4 Pd12 Pd11 128.5(7) . . ?
Pd4 Pd12 Pd11 121.30(9) . . ?
Pd13 Pd12 Pd11 178.66(10) . . ?
C7 Pd12 Pd14 168.8(9) . . ?
C4 Pd12 Pd14 98.6(7) . . ?
Pd4 Pd12 Pd14 61.83(7) . . ?
Pd13 Pd12 Pd14 61.15(6) . . ?
Pd11 Pd12 Pd14 120.19(9) . . ?
C7 Pd12 Pd10 108.7(9) . . ?
C4 Pd12 Pd10 137.1(7) . . ?
Pd4 Pd12 Pd10 89.43(8) . . ?
Pd13 Pd12 Pd10 121.18(9) . . ?
Pd11 Pd12 Pd10 60.15(7) . . ?
Pd14 Pd12 Pd10 60.20(6) . . ?
C7 Pd12 Pd24 60.5(8) . . ?
C4 Pd12 Pd24 132.1(7) . . ?
Pd4 Pd12 Pd24 177.00(10) . . ?
Pd13 Pd12 Pd24 118.71(9) . . ?
Pd11 Pd12 Pd24 60.93(7) . . ?
Pd14 Pd12 Pd24 115.50(9) . . ?
Pd10 Pd12 Pd24 90.23(8) . . ?
C7 Pd12 Pd29 116.7(9) . . ?
C4 Pd12 Pd29 141.8(7) . . ?
Pd4 Pd12 Pd29 119.78(9) . . ?
Pd13 Pd12 Pd29 91.43(7) . . ?
Pd11 Pd12 Pd29 89.38(8) . . ?
Pd14 Pd12 Pd29 57.95(6) . . ?
Pd10 Pd12 Pd29 60.91(7) . . ?
Pd24 Pd12 Pd29 57.58(7) . . ?
C7 Pd12 Pd25 94.9(8) . . ?
C4 Pd12 Pd25 92.9(7) . . ?
Pd4 Pd12 Pd25 121.53(9) . . ?
Pd13 Pd12 Pd25 62.42(7) . . ?
Pd11 Pd12 Pd25 117.15(9) . . ?
Pd14 Pd12 Pd25 90.49(7) . . ?
Pd10 Pd12 Pd25 121.65(9) . . ?
Pd24 Pd12 Pd25 56.34(7) . . ?
Pd29 Pd12 Pd25 60.79(7) . . ?
C8 Pd13 C4 93.5(10) . . ?
C8 Pd13 Pd4 120.0(8) . . ?
C4 Pd13 Pd4 48.8(7) . . ?
C8 Pd13 Pd12 134.3(8) . . ?
C4 Pd13 Pd12 49.6(7) . . ?
Pd4 Pd13 Pd12 59.68(7) . . ?
C8 Pd13 Pd5 47.8(8) . . ?
C4 Pd13 Pd5 130.9(7) . . ?
Pd4 Pd13 Pd5 118.50(9) . . ?
Pd12 Pd13 Pd5 177.53(10) . . ?
C8 Pd13 Pd26 61.2(8) . . ?
C4 Pd13 Pd26 130.7(7) . . ?
Pd4 Pd13 Pd26 178.48(9) . . ?
Pd12 Pd13 Pd26 118.83(9) . . ?
Pd5 Pd13 Pd26 62.98(7) . . ?
C8 Pd13 Pd14 165.5(8) . . ?
C4 Pd13 Pd14 96.8(7) . . ?
Pd4 Pd13 Pd14 61.57(7) . . ?
Pd12 Pd13 Pd14 59.90(6) . . ?
Pd5 Pd13 Pd14 117.94(9) . . ?
Pd26 Pd13 Pd14 117.62(8) . . ?
C8 Pd13 Pd6 106.7(8) . . ?
C4 Pd13 Pd6 137.7(7) . . ?
Pd4 Pd13 Pd6 89.17(8) . . ?
Pd12 Pd13 Pd6 118.82(8) . . ?
Pd5 Pd13 Pd6 58.99(7) . . ?
Pd26 Pd13 Pd6 91.42(7) . . ?
Pd14 Pd13 Pd6 58.96(6) . . ?
C8 Pd13 Pd27 118.8(8) . . ?
C4 Pd13 Pd27 138.4(7) . . ?
Pd4 Pd13 Pd27 119.29(9) . . ?
Pd12 Pd13 Pd27 89.03(7) . . ?
Pd5 Pd13 Pd27 90.64(7) . . ?
Pd26 Pd13 Pd27 59.90(7) . . ?
Pd14 Pd13 Pd27 57.73(6) . . ?
Pd6 Pd13 Pd27 60.50(6) . . ?
C8 Pd13 Pd25 100.7(8) . . ?
C4 Pd13 Pd25 91.5(7) . . ?
Pd4 Pd13 Pd25 121.03(8) . . ?
Pd12 Pd13 Pd25 61.36(7) . . ?
Pd5 Pd13 Pd25 120.44(8) . . ?
Pd26 Pd13 Pd25 57.48(6) . . ?
Pd14 Pd13 Pd25 89.22(7) . . ?
Pd6 Pd13 Pd25 119.56(8) . . ?
Pd27 Pd13 Pd25 59.07(6) . . ?
Pd29 Pd14 Pd28 59.80(6) . . ?
Pd29 Pd14 Pd27 60.65(6) . . ?
Pd28 Pd14 Pd27 60.25(6) . . ?
Pd29 Pd14 Pd12 63.02(7) . . ?
Pd28 Pd14 Pd12 122.81(8) . . ?
Pd27 Pd14 Pd12 91.23(7) . . ?
Pd29 Pd14 Pd6 123.47(8) . . ?
Pd28 Pd14 Pd6 91.36(8) . . ?
Pd27 Pd14 Pd6 62.83(6) . . ?
Pd12 Pd14 Pd6 119.93(8) . . ?
Pd29 Pd14 Pd9 91.91(7) . . ?
Pd28 Pd14 Pd9 63.74(7) . . ?
Pd27 Pd14 Pd9 123.99(8) . . ?
Pd12 Pd14 Pd9 120.16(8) . . ?
Pd6 Pd14 Pd9 119.12(8) . . ?
Pd29 Pd14 Pd2 178.35(9) . . ?
Pd28 Pd14 Pd2 119.72(9) . . ?
Pd27 Pd14 Pd2 120.69(8) . . ?
Pd12 Pd14 Pd2 117.47(8) . . ?
Pd6 Pd14 Pd2 57.86(6) . . ?
Pd9 Pd14 Pd2 86.50(8) . . ?
Pd29 Pd14 Pd7 121.67(8) . . ?
Pd28 Pd14 Pd7 61.88(6) . . ?
Pd27 Pd14 Pd7 91.48(7) . . ?
Pd12 Pd14 Pd7 175.31(9) . . ?
Pd6 Pd14 Pd7 58.28(6) . . ?
Pd9 Pd14 Pd7 61.03(7) . . ?
Pd2 Pd14 Pd7 57.85(7) . . ?
Pd29 Pd14 Pd13 93.15(8) . . ?
Pd28 Pd14 Pd13 122.65(8) . . ?
Pd27 Pd14 Pd13 62.41(6) . . ?
Pd12 Pd14 Pd13 58.94(6) . . ?
Pd6 Pd14 Pd13 61.04(6) . . ?
Pd9 Pd14 Pd13 173.38(9) . . ?
Pd2 Pd14 Pd13 88.40(7) . . ?
Pd7 Pd14 Pd13 119.28(8) . . ?
Pd29 Pd14 Pd10 62.89(6) . . ?
Pd28 Pd14 Pd10 93.07(7) . . ?
Pd27 Pd14 Pd10 123.50(8) . . ?
Pd12 Pd14 Pd10 61.01(6) . . ?
Pd6 Pd14 Pd10 173.59(9) . . ?
Pd9 Pd14 Pd10 59.22(6) . . ?
Pd2 Pd14 Pd10 115.80(8) . . ?
Pd7 Pd14 Pd10 120.21(8) . . ?
Pd13 Pd14 Pd10 119.79(8) . . ?
Pd29 Pd14 Pd4 120.90(9) . . ?
Pd28 Pd14 Pd4 179.17(9) . . ?
Pd27 Pd14 Pd4 119.54(8) . . ?
Pd12 Pd14 Pd4 57.88(7) . . ?
Pd6 Pd14 Pd4 87.85(7) . . ?
Pd9 Pd14 Pd4 116.45(8) . . ?
Pd2 Pd14 Pd4 59.60(7) . . ?
Pd7 Pd14 Pd4 117.43(8) . . ?
Pd13 Pd14 Pd4 57.13(6) . . ?
Pd10 Pd14 Pd4 87.70(8) . . ?
Pd29 Pd14 Pd3 119.68(8) . . ?
Pd28 Pd14 Pd3 121.28(8) . . ?
Pd27 Pd14 Pd3 178.46(9) . . ?
Pd12 Pd14 Pd3 87.68(8) . . ?
Pd6 Pd14 Pd3 116.85(8) . . ?
Pd9 Pd14 Pd3 57.54(7) . . ?
Pd2 Pd14 Pd3 59.01(7) . . ?
Pd7 Pd14 Pd3 89.53(8) . . ?
Pd13 Pd14 Pd3 116.07(8) . . ?
Pd10 Pd14 Pd3 56.79(6) . . ?
Pd4 Pd14 Pd3 58.93(7) . . ?
C16 Pd15 C17 162.4(11) . . ?
C16 Pd15 P5 101.5(8) . . ?
C17 Pd15 P5 96.0(8) . . ?
C16 Pd15 Pd16 115.7(7) . . ?
C17 Pd15 Pd16 47.7(8) . . ?
P5 Pd15 Pd16 138.8(2) . . ?
C16 Pd15 Pd26 51.5(7) . . ?
C17 Pd15 Pd26 111.4(8) . . ?
P5 Pd15 Pd26 149.5(2) . . ?
Pd16 Pd15 Pd26 64.15(7) . . ?
C16 Pd15 Pd5 88.1(7) . . ?
C17 Pd15 Pd5 77.6(8) . . ?
P5 Pd15 Pd5 145.6(2) . . ?
Pd16 Pd15 Pd5 56.96(7) . . ?
Pd26 Pd15 Pd5 58.05(7) . . ?
C17 Pd16 C18 90.5(12) . . ?
C17 Pd16 C26 121.2(10) . . ?
C18 Pd16 C26 92.6(12) . . ?
C17 Pd16 C9 84.5(10) . . ?
C18 Pd16 C9 114.1(11) . . ?
C26 Pd16 C9 143.6(9) . . ?
C17 Pd16 Pd15 48.0(8) . . ?
C18 Pd16 Pd15 122.2(10) . . ?
C26 Pd16 Pd15 82.8(7) . . ?
C9 Pd16 Pd15 101.2(6) . . ?
C17 Pd16 Pd17 129.5(8) . . ?
C18 Pd16 Pd17 46.2(9) . . ?
C26 Pd16 Pd17 90.1(7) . . ?
C9 Pd16 Pd17 91.4(6) . . ?
Pd15 Pd16 Pd17 166.35(11) . . ?
C17 Pd16 Pd27 164.3(8) . . ?
C18 Pd16 Pd27 97.1(9) . . ?
C26 Pd16 Pd27 45.0(7) . . ?
C9 Pd16 Pd27 104.8(6) . . ?
Pd15 Pd16 Pd27 116.85(10) . . ?
Pd17 Pd16 Pd27 63.90(7) . . ?
C17 Pd16 Pd6 128.6(8) . . ?
C18 Pd16 Pd6 108.0(10) . . ?
C26 Pd16 Pd6 105.8(7) . . ?
C9 Pd16 Pd6 44.1(6) . . ?
Pd15 Pd16 Pd6 128.78(10) . . ?
Pd17 Pd16 Pd6 64.42(7) . . ?
Pd27 Pd16 Pd6 61.84(7) . . ?
C17 Pd16 Pd5 87.1(8) . . ?
C18 Pd16 Pd5 158.3(10) . . ?
C26 Pd16 Pd5 107.1(7) . . ?
C9 Pd16 Pd5 44.2(6) . . ?
Pd15 Pd16 Pd5 70.60(8) . . ?
Pd17 Pd16 Pd5 122.84(9) . . ?
Pd27 Pd16 Pd5 90.79(8) . . ?
Pd6 Pd16 Pd5 58.50(7) . . ?
C17 Pd16 Pd26 105.9(8) . . ?
C18 Pd16 Pd26 139.8(9) . . ?
C26 Pd16 Pd26 47.5(7) . . ?
C9 Pd16 Pd26 104.0(6) . . ?
Pd15 Pd16 Pd26 58.40(7) . . ?
Pd17 Pd16 Pd26 123.71(9) . . ?
Pd27 Pd16 Pd26 59.84(7) . . ?
Pd6 Pd16 Pd26 90.26(8) . . ?
Pd5 Pd16 Pd26 61.02(7) . . ?
C19 Pd17 C18 93.7(15) . . ?
C19 Pd17 Pd16 140.8(12) . . ?
C18 Pd17 Pd16 47.9(10) . . ?
C19 Pd17 Pd18 47.8(12) . . ?
C18 Pd17 Pd18 140.8(10) . . ?
Pd16 Pd17 Pd18 171.26(10) . . ?
C19 Pd17 Pd27 147.9(12) . . ?
C18 Pd17 Pd27 94.5(10) . . ?
Pd16 Pd17 Pd27 59.24(7) . . ?
Pd18 Pd17 Pd27 114.60(9) . . ?
C19 Pd17 Pd28 99.4(12) . . ?
C18 Pd17 Pd28 139.5(10) . . ?
Pd16 Pd17 Pd28 115.26(9) . . ?
Pd18 Pd17 Pd28 58.53(7) . . ?
Pd27 Pd17 Pd28 56.13(6) . . ?
C19 Pd17 Pd6 147.0(12) . . ?
C18 Pd17 Pd6 104.6(10) . . ?
Pd16 Pd17 Pd6 59.13(7) . . ?
Pd18 Pd17 Pd6 112.76(9) . . ?
Pd27 Pd17 Pd6 58.72(6) . . ?
Pd28 Pd17 Pd6 84.39(7) . . ?
C19 Pd17 Pd7 99.6(12) . . ?
C18 Pd17 Pd7 155.8(10) . . ?
Pd16 Pd17 Pd7 113.79(9) . . ?
Pd18 Pd17 Pd7 58.10(7) . . ?
Pd27 Pd17 Pd7 84.83(7) . . ?
Pd28 Pd17 Pd7 57.80(6) . . ?
Pd6 Pd17 Pd7 54.68(6) . . ?
C19 Pd18 C27 97.7(13) . . ?
C19 Pd18 C20 91.0(13) . . ?
C27 Pd18 C20 114.6(11) . . ?
C19 Pd18 C10 105.5(12) . . ?
C27 Pd18 C10 148.8(10) . . ?
C20 Pd18 C10 86.0(9) . . ?
C19 Pd18 Pd17 44.4(11) . . ?
C27 Pd18 Pd17 88.1(8) . . ?
C20 Pd18 Pd17 133.6(7) . . ?
C10 Pd18 Pd17 93.9(6) . . ?
C19 Pd18 Pd19 127.2(11) . . ?
C27 Pd18 Pd19 82.0(8) . . ?
C20 Pd18 Pd19 45.1(7) . . ?
C10 Pd18 Pd19 99.7(6) . . ?
Pd17 Pd18 Pd19 166.01(11) . . ?
C19 Pd18 Pd7 102.9(11) . . ?
C27 Pd18 Pd7 107.9(8) . . ?
C20 Pd18 Pd7 132.9(7) . . ?
C10 Pd18 Pd7 47.0(6) . . ?
Pd17 Pd18 Pd7 64.89(7) . . ?
Pd19 Pd18 Pd7 127.65(10) . . ?
C19 Pd18 Pd28 101.5(11) . . ?
C27 Pd18 Pd28 46.6(8) . . ?
C20 Pd18 Pd28 158.2(7) . . ?
C10 Pd18 Pd28 107.2(6) . . ?
Pd17 Pd18 Pd28 64.12(7) . . ?
Pd19 Pd18 Pd28 114.14(9) . . ?
Pd7 Pd18 Pd28 61.69(7) . . ?
C19 Pd18 Pd8 151.6(11) . . ?
C27 Pd18 Pd8 108.7(8) . . ?
C20 Pd18 Pd8 87.7(7) . . ?
C10 Pd18 Pd8 46.1(6) . . ?
Pd17 Pd18 Pd8 124.27(9) . . ?
Pd19 Pd18 Pd8 68.67(8) . . ?
Pd7 Pd18 Pd8 59.38(7) . . ?
Pd28 Pd18 Pd8 89.42(8) . . ?
C19 Pd18 Pd20 148.4(11) . . ?
C27 Pd18 Pd20 50.8(8) . . ?
C20 Pd18 Pd20 101.8(7) . . ?
C10 Pd18 Pd20 104.1(6) . . ?
Pd17 Pd18 Pd20 122.81(9) . . ?
Pd19 Pd18 Pd20 56.81(7) . . ?
Pd7 Pd18 Pd20 89.33(8) . . ?
Pd28 Pd18 Pd20 58.73(7) . . ?
Pd8 Pd18 Pd20 58.79(7) . . ?
C20 Pd19 C21 163.2(11) . . ?
C20 Pd19 P6 97.8(8) . . ?
C21 Pd19 P6 98.9(9) . . ?
C20 Pd19 Pd20 116.0(8) . . ?
C21 Pd19 Pd20 48.9(8) . . ?
P6 Pd19 Pd20 138.6(2) . . ?
C20 Pd19 Pd18 51.3(8) . . ?
C21 Pd19 Pd18 113.7(8) . . ?
P6 Pd19 Pd18 139.3(2) . . ?
Pd20 Pd19 Pd18 64.86(8) . . ?
C20 Pd19 Pd8 82.8(8) . . ?
C21 Pd19 Pd8 81.9(8) . . ?
P6 Pd19 Pd8 156.8(2) . . ?
Pd20 Pd19 Pd8 57.17(7) . . ?
Pd18 Pd19 Pd8 56.98(7) . . ?
C22 Pd20 C21 89.3(12) . . ?
C22 Pd20 C27 96.9(11) . . ?
C21 Pd20 C27 117.3(11) . . ?
C22 Pd20 C11 112.2(11) . . ?
C21 Pd20 C11 88.0(10) . . ?
C27 Pd20 C11 141.9(10) . . ?
C22 Pd20 Pd21 45.3(9) . . ?
C21 Pd20 Pd21 129.7(8) . . ?
C27 Pd20 Pd21 92.7(7) . . ?
C11 Pd20 Pd21 91.1(6) . . ?
C22 Pd20 Pd19 126.0(9) . . ?
C21 Pd20 Pd19 48.4(8) . . ?
C27 Pd20 Pd19 80.7(7) . . ?
C11 Pd20 Pd19 99.8(6) . . ?
Pd21 Pd20 Pd19 168.71(11) . . ?
C22 Pd20 Pd28 98.6(9) . . ?
C21 Pd20 Pd28 161.9(8) . . ?
C27 Pd20 Pd28 45.8(7) . . ?
C11 Pd20 Pd28 103.8(6) . . ?
Pd21 Pd20 Pd28 64.71(7) . . ?
Pd19 Pd20 Pd28 115.04(10) . . ?
C22 Pd20 Pd8 155.4(9) . . ?
C21 Pd20 Pd8 90.2(8) . . ?
C27 Pd20 Pd8 105.1(7) . . ?
C11 Pd20 Pd8 43.2(6) . . ?
Pd21 Pd20 Pd8 121.46(10) . . ?
Pd19 Pd20 Pd8 69.41(8) . . ?
Pd28 Pd20 Pd8 89.22(8) . . ?
C22 Pd20 Pd9 104.9(9) . . ?
C21 Pd20 Pd9 131.4(8) . . ?
C27 Pd20 Pd9 107.0(7) . . ?
C11 Pd20 Pd9 43.4(6) . . ?
Pd21 Pd20 Pd9 63.06(7) . . ?
Pd19 Pd20 Pd9 127.60(9) . . ?
Pd28 Pd20 Pd9 62.27(7) . . ?
Pd8 Pd20 Pd9 58.43(7) . . ?
C22 Pd20 Pd18 143.8(8) . . ?
C21 Pd20 Pd18 106.6(8) . . ?
C27 Pd20 Pd18 46.8(7) . . ?
C11 Pd20 Pd18 100.9(6) . . ?
Pd21 Pd20 Pd18 122.84(9) . . ?
Pd19 Pd20 Pd18 58.33(7) . . ?
Pd28 Pd20 Pd18 58.13(7) . . ?
Pd8 Pd20 Pd18 59.06(7) . . ?
Pd9 Pd20 Pd18 88.94(8) . . ?
C22 Pd21 C23 96.1(14) . . ?
C22 Pd21 Pd20 49.1(9) . . ?
C23 Pd21 Pd20 137.6(10) . . ?
C22 Pd21 Pd22 134.9(9) . . ?
C23 Pd21 Pd22 47.0(10) . . ?
Pd20 Pd21 Pd22 175.28(10) . . ?
C22 Pd21 Pd29 139.2(9) . . ?
C23 Pd21 Pd29 107.1(10) . . ?
Pd20 Pd21 Pd29 115.25(9) . . ?
Pd22 Pd21 Pd29 60.22(7) . . ?
C22 Pd21 Pd9 106.5(9) . . ?
C23 Pd21 Pd9 126.0(10) . . ?
Pd20 Pd21 Pd9 61.11(7) . . ?
Pd22 Pd21 Pd9 116.08(9) . . ?
Pd29 Pd21 Pd9 86.58(7) . . ?
C22 Pd21 Pd10 157.7(9) . . ?
C23 Pd21 Pd10 85.0(10) . . ?
Pd20 Pd21 Pd10 117.91(9) . . ?
Pd22 Pd21 Pd10 59.24(7) . . ?
Pd29 Pd21 Pd10 59.89(7) . . ?
Pd9 Pd21 Pd10 56.86(7) . . ?
C22 Pd21 Pd28 97.0(9) . . ?
C23 Pd21 Pd28 162.8(10) . . ?
Pd20 Pd21 Pd28 59.36(7) . . ?
Pd22 Pd21 Pd28 116.09(9) . . ?
Pd29 Pd21 Pd28 55.88(6) . . ?
Pd9 Pd21 Pd28 59.99(6) . . ?
Pd10 Pd21 Pd28 87.14(7) . . ?
C23 Pd22 C24 89.7(13) . . ?
C23 Pd22 C25 111.6(13) . . ?
C24 Pd22 C25 114.7(11) . . ?
C23 Pd22 C12 88.0(12) . . ?
C24 Pd22 C12 91.7(10) . . ?
C25 Pd22 C12 146.2(10) . . ?
C23 Pd22 Pd23 134.4(10) . . ?
C24 Pd22 Pd23 45.6(7) . . ?
C25 Pd22 Pd23 86.0(8) . . ?
C12 Pd22 Pd23 99.8(6) . . ?
C23 Pd22 Pd21 45.1(10) . . ?
C24 Pd22 Pd21 133.6(7) . . ?
C25 Pd22 Pd21 81.2(8) . . ?
C12 Pd22 Pd21 96.0(6) . . ?
Pd23 Pd22 Pd21 164.24(11) . . ?
C23 Pd22 Pd10 87.3(10) . . ?
C24 Pd22 Pd10 137.2(7) . . ?
C25 Pd22 Pd10 106.0(8) . . ?
C12 Pd22 Pd10 45.5(6) . . ?
Pd23 Pd22 Pd10 129.34(10) . . ?
Pd21 Pd22 Pd10 63.83(7) . . ?
C23 Pd22 Pd29 108.0(10) . . ?
C24 Pd22 Pd29 155.7(7) . . ?
C25 Pd22 Pd29 43.8(8) . . ?
C12 Pd22 Pd29 105.1(6) . . ?
Pd23 Pd22 Pd29 112.93(9) . . ?
Pd21 Pd22 Pd29 62.98(7) . . ?
Pd10 Pd22 Pd29 62.24(7) . . ?
C23 Pd22 Pd11 130.8(10) . . ?
C24 Pd22 Pd11 92.0(7) . . ?
C25 Pd22 Pd11 112.1(8) . . ?
C12 Pd22 Pd11 42.7(6) . . ?
Pd23 Pd22 Pd11 70.13(8) . . ?
Pd21 Pd22 Pd11 123.44(9) . . ?
Pd10 Pd22 Pd11 59.64(7) . . ?
Pd29 Pd22 Pd11 88.81(8) . . ?
C23 Pd22 Pd24 164.4(10) . . ?
C24 Pd22 Pd24 102.7(7) . . ?
C25 Pd22 Pd24 54.7(8) . . ?
C12 Pd22 Pd24 100.8(6) . . ?
Pd23 Pd22 Pd24 57.15(7) . . ?
Pd21 Pd22 Pd24 120.41(9) . . ?
Pd10 Pd22 Pd24 89.77(8) . . ?
Pd29 Pd22 Pd24 57.47(7) . . ?
Pd11 Pd22 Pd24 59.06(7) . . ?
C24 Pd23 C13 163.7(11) . . ?
C24 Pd23 P7 99.6(8) . . ?
C13 Pd23 P7 96.7(8) . . ?
C24 Pd23 Pd24 116.3(8) . . ?
C13 Pd23 Pd24 48.1(8) . . ?
P7 Pd23 Pd24 138.9(2) . . ?
C24 Pd23 Pd22 51.1(8) . . ?
C13 Pd23 Pd22 113.2(8) . . ?
P7 Pd23 Pd22 145.0(2) . . ?
Pd24 Pd23 Pd22 65.22(8) . . ?
C24 Pd23 Pd11 85.5(8) . . ?
C13 Pd23 Pd11 80.9(7) . . ?
P7 Pd23 Pd11 151.0(2) . . ?
Pd24 Pd23 Pd11 56.88(7) . . ?
Pd22 Pd23 Pd11 56.90(7) . . ?
C13 Pd24 C14 91.9(12) . . ?
C13 Pd24 C25 117.8(10) . . ?
C14 Pd24 C25 91.6(11) . . ?
C13 Pd24 C7 89.9(10) . . ?
C14 Pd24 C7 116.1(11) . . ?
C25 Pd24 C7 140.8(10) . . ?
C13 Pd24 Pd23 46.9(7) . . ?
C14 Pd24 Pd23 123.4(9) . . ?
C25 Pd24 Pd23 81.4(7) . . ?
C7 Pd24 Pd23 102.7(7) . . ?
C13 Pd24 Pd25 130.9(7) . . ?
C14 Pd24 Pd25 46.9(9) . . ?
C25 Pd24 Pd25 92.6(7) . . ?
C7 Pd24 Pd25 88.0(7) . . ?
Pd23 Pd24 Pd25 168.73(11) . . ?
C13 Pd24 Pd29 160.5(7) . . ?
C14 Pd24 Pd29 94.4(9) . . ?
C25 Pd24 Pd29 43.6(7) . . ?
C7 Pd24 Pd29 103.7(7) . . ?
Pd23 Pd24 Pd29 115.28(10) . . ?
Pd25 Pd24 Pd29 64.55(7) . . ?
C13 Pd24 Pd11 90.0(7) . . ?
C14 Pd24 Pd11 160.9(9) . . ?
C25 Pd24 Pd11 104.3(7) . . ?
C7 Pd24 Pd11 44.9(7) . . ?
Pd23 Pd24 Pd11 70.42(8) . . ?
Pd25 Pd24 Pd11 120.53(9) . . ?
Pd29 Pd24 Pd11 90.09(8) . . ?
C13 Pd24 Pd12 132.9(7) . . ?
C14 Pd24 Pd12 108.4(9) . . ?
C25 Pd24 Pd12 104.0(7) . . ?
C7 Pd24 Pd12 43.0(7) . . ?
Pd23 Pd24 Pd12 127.92(10) . . ?
Pd25 Pd24 Pd12 62.70(7) . . ?
Pd29 Pd24 Pd12 61.76(7) . . ?
Pd11 Pd24 Pd12 57.95(7) . . ?
C13 Pd24 Pd22 104.4(7) . . ?
C14 Pd24 Pd22 138.0(9) . . ?
C25 Pd24 Pd22 46.5(7) . . ?
C7 Pd24 Pd22 102.6(7) . . ?
Pd23 Pd24 Pd22 57.63(7) . . ?
Pd25 Pd24 Pd22 123.92(9) . . ?
Pd29 Pd24 Pd22 59.42(7) . . ?
Pd11 Pd24 Pd22 59.25(7) . . ?
Pd12 Pd24 Pd22 88.47(8) . . ?
C15 Pd25 C14 98.5(17) . . ?
C15 Pd25 Pd24 135.8(14) . . ?
C14 Pd25 Pd24 48.3(9) . . ?
C15 Pd25 Pd26 48.4(14) . . ?
C14 Pd25 Pd26 136.2(9) . . ?
Pd24 Pd25 Pd26 175.19(10) . . ?
C15 Pd25 Pd27 108.4(14) . . ?
C14 Pd25 Pd27 132.0(9) . . ?
Pd24 Pd25 Pd27 115.67(9) . . ?
Pd26 Pd25 Pd27 60.52(7) . . ?
C15 Pd25 Pd12 127.3(14) . . ?
C14 Pd25 Pd12 108.1(9) . . ?
Pd24 Pd25 Pd12 60.96(7) . . ?
Pd26 Pd25 Pd12 114.97(9) . . ?
Pd27 Pd25 Pd12 86.39(7) . . ?
C15 Pd25 Pd29 165.3(14) . . ?
C14 Pd25 Pd29 90.6(9) . . ?
Pd24 Pd25 Pd29 58.49(7) . . ?
Pd26 Pd25 Pd29 117.63(9) . . ?
Pd27 Pd25 Pd29 57.18(6) . . ?
Pd12 Pd25 Pd29 59.32(6) . . ?
C15 Pd25 Pd13 87.6(14) . . ?
C14 Pd25 Pd13 162.5(9) . . ?
Pd24 Pd25 Pd13 117.14(9) . . ?
Pd26 Pd25 Pd13 58.75(7) . . ?
Pd27 Pd25 Pd13 59.58(6) . . ?
Pd12 Pd25 Pd13 56.22(6) . . ?
Pd29 Pd25 Pd13 87.03(7) . . ?
C15 Pd26 C16 87.7(15) . . ?
C15 Pd26 C26 110.2(15) . . ?
C16 Pd26 C26 114.3(10) . . ?
C15 Pd26 C8 88.4(15) . . ?
C16 Pd26 C8 91.3(9) . . ?
C26 Pd26 C8 148.2(10) . . ?
C15 Pd26 Pd15 133.9(13) . . ?
C16 Pd26 Pd15 46.9(7) . . ?
C26 Pd26 Pd15 86.8(7) . . ?
C8 Pd26 Pd15 98.9(6) . . ?
C15 Pd26 Pd25 45.4(13) . . ?
C16 Pd26 Pd25 132.4(7) . . ?
C26 Pd26 Pd25 82.3(7) . . ?
C8 Pd26 Pd25 94.4(6) . . ?
Pd15 Pd26 Pd25 166.69(11) . . ?
C15 Pd26 Pd13 89.6(13) . . ?
C16 Pd26 Pd13 137.0(7) . . ?
C26 Pd26 Pd13 106.9(7) . . ?
C8 Pd26 Pd13 45.7(6) . . ?
Pd15 Pd26 Pd13 127.26(9) . . ?
Pd25 Pd26 Pd13 63.78(7) . . ?
C15 Pd26 Pd27 106.6(13) . . ?
C16 Pd26 Pd27 157.9(7) . . ?
C26 Pd26 Pd27 45.4(7) . . ?
C8 Pd26 Pd27 105.5(6) . . ?
Pd15 Pd26 Pd27 114.79(9) . . ?
Pd25 Pd26 Pd27 61.66(7) . . ?
Pd13 Pd26 Pd27 61.57(6) . . ?
C15 Pd26 Pd16 163.6(13) . . ?
C16 Pd26 Pd16 104.4(7) . . ?
C26 Pd26 Pd16 55.0(7) . . ?
C8 Pd26 Pd16 102.1(7) . . ?
Pd15 Pd26 Pd16 57.45(7) . . ?
Pd25 Pd26 Pd16 120.31(9) . . ?
Pd13 Pd26 Pd16 88.92(8) . . ?
Pd27 Pd26 Pd16 58.67(7) . . ?
C15 Pd26 Pd5 132.3(13) . . ?
C16 Pd26 Pd5 93.7(7) . . ?
C26 Pd26 Pd5 112.4(7) . . ?
C8 Pd26 Pd5 43.9(6) . . ?
Pd15 Pd26 Pd5 69.34(8) . . ?
Pd25 Pd26 Pd5 122.02(9) . . ?
Pd13 Pd26 Pd5 58.26(7) . . ?
Pd27 Pd26 Pd5 88.93(8) . . ?
Pd16 Pd26 Pd5 59.02(7) . . ?
C26 Pd27 C28 94.9(10) . . ?
C26 Pd27 Pd14 168.1(8) . . ?
C28 Pd27 Pd14 95.4(6) . . ?
C26 Pd27 Pd28 132.0(8) . . ?
C28 Pd27 Pd28 48.6(6) . . ?
Pd14 Pd27 Pd28 59.83(6) . . ?
C26 Pd27 Pd29 124.8(8) . . ?
C28 Pd27 Pd29 49.3(6) . . ?
Pd14 Pd27 Pd29 59.62(6) . . ?
Pd28 Pd27 Pd29 59.32(7) . . ?
C26 Pd27 Pd16 57.4(8) . . ?
C28 Pd27 Pd16 131.0(6) . . ?
Pd14 Pd27 Pd16 118.40(8) . . ?
Pd28 Pd27 Pd16 118.83(9) . . ?
Pd29 Pd27 Pd16 177.66(9) . . ?
C26 Pd27 Pd26 49.8(8) . . ?
C28 Pd27 Pd26 132.8(6) . . ?
Pd14 Pd27 Pd26 118.38(8) . . ?
Pd28 Pd27 Pd26 178.19(9) . . ?
Pd29 Pd27 Pd26 120.30(8) . . ?
Pd16 Pd27 Pd26 61.49(7) . . ?
C26 Pd27 Pd25 82.1(8) . . ?
C28 Pd27 Pd25 91.6(6) . . ?
Pd14 Pd27 Pd25 91.85(7) . . ?
Pd28 Pd27 Pd25 121.87(8) . . ?
Pd29 Pd27 Pd25 62.56(7) . . ?
Pd16 Pd27 Pd25 119.30(9) . . ?
Pd26 Pd27 Pd25 57.82(6) . . ?
C26 Pd27 Pd13 108.3(8) . . ?
C28 Pd27 Pd13 140.2(6) . . ?
Pd14 Pd27 Pd13 59.86(6) . . ?
Pd28 Pd27 Pd13 119.68(8) . . ?
Pd29 Pd27 Pd13 91.05(7) . . ?
Pd16 Pd27 Pd13 88.79(7) . . ?
Pd26 Pd27 Pd13 58.53(6) . . ?
Pd25 Pd27 Pd13 61.35(7) . . ?
C26 Pd27 Pd6 115.5(8) . . ?
C28 Pd27 Pd6 137.3(6) . . ?
Pd14 Pd27 Pd6 59.15(6) . . ?
Pd28 Pd27 Pd6 89.01(7) . . ?
Pd29 Pd27 Pd6 118.75(8) . . ?
Pd16 Pd27 Pd6 59.25(7) . . ?
Pd26 Pd27 Pd6 89.74(7) . . ?
Pd25 Pd27 Pd6 120.40(8) . . ?
Pd13 Pd27 Pd6 59.05(6) . . ?
C26 Pd27 Pd17 93.1(8) . . ?
C28 Pd27 Pd17 89.5(6) . . ?
Pd14 Pd27 Pd17 92.77(8) . . ?
Pd28 Pd27 Pd17 62.09(7) . . ?
Pd29 Pd27 Pd17 121.37(8) . . ?
Pd16 Pd27 Pd17 56.86(7) . . ?
Pd26 Pd27 Pd17 118.32(8) . . ?
Pd25 Pd27 Pd17 175.13(9) . . ?
Pd13 Pd27 Pd17 120.01(8) . . ?
Pd6 Pd27 Pd17 61.10(7) . . ?
C27 Pd28 C28 97.0(10) . . ?
C27 Pd28 Pd29 130.7(8) . . ?
C28 Pd28 Pd29 49.9(6) . . ?
C27 Pd28 Pd14 167.8(8) . . ?
C28 Pd28 Pd14 95.0(6) . . ?
Pd29 Pd28 Pd14 60.09(7) . . ?
C27 Pd28 Pd27 128.3(8) . . ?
C28 Pd28 Pd27 47.9(6) . . ?
Pd29 Pd28 Pd27 60.63(7) . . ?
Pd14 Pd28 Pd27 59.92(6) . . ?
C27 Pd28 Pd18 50.1(8) . . ?
C28 Pd28 Pd18 130.5(6) . . ?
Pd29 Pd28 Pd18 179.19(9) . . ?
Pd14 Pd28 Pd18 119.10(8) . . ?
Pd27 Pd28 Pd18 119.05(9) . . ?
C27 Pd28 Pd20 53.6(8) . . ?
C28 Pd28 Pd20 131.7(6) . . ?
Pd29 Pd28 Pd20 117.17(9) . . ?
Pd14 Pd28 Pd20 118.55(9) . . ?
Pd27 Pd28 Pd20 177.66(9) . . ?
Pd18 Pd28 Pd20 63.14(7) . . ?
C27 Pd28 Pd7 108.9(8) . . ?
C28 Pd28 Pd7 137.8(6) . . ?
Pd29 Pd28 Pd7 120.07(8) . . ?
Pd14 Pd28 Pd7 60.00(6) . . ?
Pd27 Pd28 Pd7 90.21(7) . . ?
Pd18 Pd28 Pd7 59.12(7) . . ?
Pd20 Pd28 Pd7 90.38(8) . . ?
C27 Pd28 Pd9 112.1(8) . . ?
C28 Pd28 Pd9 139.2(6) . . ?
Pd29 Pd28 Pd9 89.26(8) . . ?
Pd14 Pd28 Pd9 58.87(6) . . ?
Pd27 Pd28 Pd9 118.79(8) . . ?
Pd18 Pd28 Pd9 90.29(8) . . ?
Pd20 Pd28 Pd9 59.74(7) . . ?
Pd7 Pd28 Pd9 58.87(6) . . ?
C27 Pd28 Pd17 85.3(8) . . ?
C28 Pd28 Pd17 88.8(6) . . ?
Pd29 Pd28 Pd17 122.38(9) . . ?
Pd14 Pd28 Pd17 92.64(8) . . ?
Pd27 Pd28 Pd17 61.78(7) . . ?
Pd18 Pd28 Pd17 57.35(7) . . ?
Pd20 Pd28 Pd17 120.44(9) . . ?
Pd7 Pd28 Pd17 61.63(7) . . ?
Pd9 Pd28 Pd17 120.48(8) . . ?
C27 Pd28 Pd21 91.3(8) . . ?
C28 Pd28 Pd21 93.3(6) . . ?
Pd29 Pd28 Pd21 61.24(7) . . ?
Pd14 Pd28 Pd21 90.32(8) . . ?
Pd27 Pd28 Pd21 121.87(8) . . ?
Pd18 Pd28 Pd21 119.05(9) . . ?
Pd20 Pd28 Pd21 55.92(7) . . ?
Pd7 Pd28 Pd21 118.16(8) . . ?
Pd9 Pd28 Pd21 59.35(7) . . ?
Pd17 Pd28 Pd21 176.22(9) . . ?
C25 Pd29 C28 95.0(11) . . ?
C25 Pd29 Pd28 121.8(9) . . ?
C28 Pd29 Pd28 48.7(6) . . ?
C25 Pd29 Pd14 167.9(9) . . ?
C28 Pd29 Pd14 94.2(6) . . ?
Pd28 Pd29 Pd14 60.11(6) . . ?
C25 Pd29 Pd24 59.1(9) . . ?
C28 Pd29 Pd24 129.1(6) . . ?
Pd28 Pd29 Pd24 177.16(9) . . ?
Pd14 Pd29 Pd24 119.66(9) . . ?
C25 Pd29 Pd27 132.3(9) . . ?
C28 Pd29 Pd27 47.5(6) . . ?
Pd28 Pd29 Pd27 60.05(7) . . ?
Pd14 Pd29 Pd27 59.74(6) . . ?
Pd24 Pd29 Pd27 117.22(9) . . ?
C25 Pd29 Pd22 49.9(9) . . ?
C28 Pd29 Pd22 134.3(6) . . ?
Pd28 Pd29 Pd22 119.65(9) . . ?
Pd14 Pd29 Pd22 118.08(9) . . ?
Pd24 Pd29 Pd22 63.12(7) . . ?
Pd27 Pd29 Pd22 177.77(9) . . ?
C25 Pd29 Pd12 117.9(9) . . ?
C28 Pd29 Pd12 135.7(6) . . ?
Pd28 Pd29 Pd12 119.13(8) . . ?
Pd14 Pd29 Pd12 59.03(6) . . ?
Pd24 Pd29 Pd12 60.66(7) . . ?
Pd27 Pd29 Pd12 88.47(7) . . ?
Pd22 Pd29 Pd12 89.89(8) . . ?
C25 Pd29 Pd21 80.2(9) . . ?
C28 Pd29 Pd21 93.7(6) . . ?
Pd28 Pd29 Pd21 62.88(7) . . ?
Pd14 Pd29 Pd21 91.26(8) . . ?
Pd24 Pd29 Pd21 119.87(9) . . ?
Pd27 Pd29 Pd21 122.92(9) . . ?
Pd22 Pd29 Pd21 56.80(7) . . ?
Pd12 Pd29 Pd21 119.10(8) . . ?
C25 Pd29 Pd10 108.2(9) . . ?
C28 Pd29 Pd10 140.1(6) . . ?
Pd28 Pd29 Pd10 91.40(8) . . ?
Pd14 Pd29 Pd10 59.77(6) . . ?
Pd24 Pd29 Pd10 90.77(8) . . ?
Pd27 Pd29 Pd10 119.47(8) . . ?
Pd22 Pd29 Pd10 58.33(7) . . ?
Pd12 Pd29 Pd10 58.76(6) . . ?
Pd21 Pd29 Pd10 60.35(7) . . ?
C25 Pd29 Pd25 97.6(9) . . ?
C28 Pd29 Pd25 88.7(6) . . ?
Pd28 Pd29 Pd25 120.30(8) . . ?
Pd14 Pd29 Pd25 90.57(7) . . ?
Pd24 Pd29 Pd25 56.96(7) . . ?
Pd27 Pd29 Pd25 60.26(6) . . ?
Pd22 Pd29 Pd25 120.03(8) . . ?
Pd12 Pd29 Pd25 59.89(7) . . ?
Pd21 Pd29 Pd25 176.82(9) . . ?
Pd10 Pd29 Pd25 118.61(8) . . ?
O1 C1 Pd4 138.9(31) . . ?
O1 C1 Pd1 137.4(30) . . ?
Pd4 C1 Pd1 83.2(14) . . ?
O2 C2 Pd2 139.7(42) . . ?
O2 C2 Pd1 134.4(41) . . ?
Pd2 C2 Pd1 84.5(18) . . ?
O3 C3 Pd3 136.5(31) . . ?
O3 C3 Pd1 138.9(31) . . ?
Pd3 C3 Pd1 84.0(13) . . ?
O4 C4 Pd4 135.6(21) . . ?
O4 C4 Pd12 133.0(21) . . ?
Pd4 C4 Pd12 80.5(9) . . ?
O4 C4 Pd13 127.5(20) . . ?
Pd4 C4 Pd13 79.2(9) . . ?
Pd12 C4 Pd13 79.8(9) . . ?
O5 C5 Pd2 138.6(21) . . ?
O5 C5 Pd7 129.1(21) . . ?
Pd2 C5 Pd7 81.8(10) . . ?
O5 C5 Pd6 127.3(20) . . ?
Pd2 C5 Pd6 80.2(9) . . ?
Pd7 C5 Pd6 78.5(9) . . ?
O6 C6 Pd3 133.9(25) . . ?
O6 C6 Pd10 132.2(25) . . ?
Pd3 C6 Pd10 80.5(11) . . ?
O6 C6 Pd9 129.7(24) . . ?
Pd3 C6 Pd9 79.6(11) . . ?
Pd10 C6 Pd9 80.5(11) . . ?
O7 C7 Pd12 136.4(24) . . ?
O7 C7 Pd11 136.4(23) . . ?
Pd12 C7 Pd11 85.2(12) . . ?
O7 C7 Pd24 119.8(21) . . ?
Pd12 C7 Pd24 76.5(10) . . ?
Pd11 C7 Pd24 75.1(9) . . ?
O8 C8 Pd5 140.8(24) . . ?
O8 C8 Pd13 131.5(23) . . ?
Pd5 C8 Pd13 83.9(11) . . ?
O8 C8 Pd26 123.8(22) . . ?
Pd5 C8 Pd26 77.2(9) . . ?
Pd13 C8 Pd26 73.2(9) . . ?
O9 C9 Pd6 132.0(20) . . ?
O9 C9 Pd5 140.9(21) . . ?
Pd6 C9 Pd5 85.2(10) . . ?
O9 C9 Pd16 120.7(19) . . ?
Pd6 C9 Pd16 74.4(8) . . ?
Pd5 C9 Pd16 75.4(8) . . ?
O10 C10 Pd8 141.1(21) . . ?
O10 C10 Pd7 128.9(20) . . ?
Pd8 C10 Pd7 83.4(9) . . ?
O10 C10 Pd18 125.5(19) . . ?
Pd8 C10 Pd18 78.1(8) . . ?
Pd7 C10 Pd18 76.1(8) . . ?
O11 C11 Pd8 139.8(23) . . ?
O11 C11 Pd9 132.4(23) . . ?
Pd8 C11 Pd9 86.4(11) . . ?
O11 C11 Pd20 120.3(21) . . ?
Pd8 C11 Pd20 74.0(9) . . ?
Pd9 C11 Pd20 74.6(9) . . ?
O12 C12 Pd11 143.2(22) . . ?
O12 C12 Pd10 126.7(21) . . ?
Pd11 C12 Pd10 87.7(10) . . ?
O12 C12 Pd22 120.0(20) . . ?
Pd11 C12 Pd22 77.8(9) . . ?
Pd10 C12 Pd22 74.3(8) . . ?
O13 C13 Pd23 141.9(22) . . ?
O13 C13 Pd24 133.1(22) . . ?
Pd23 C13 Pd24 84.9(10) . . ?
O14 C14 Pd25 135.5(27) . . ?
O14 C14 Pd24 137.5(27) . . ?
Pd25 C14 Pd24 84.8(13) . . ?
O15 C15 Pd25 134.4(46) . . ?
O15 C15 Pd26 139.3(46) . . ?
Pd25 C15 Pd26 86.2(19) . . ?
O16 C16 Pd15 147.6(23) . . ?
O16 C16 Pd26 130.8(22) . . ?
Pd15 C16 Pd26 81.5(10) . . ?
O17 C17 Pd16 135.5(22) . . ?
O17 C17 Pd15 139.3(22) . . ?
Pd16 C17 Pd15 84.4(11) . . ?
O18 C18 Pd17 138.3(28) . . ?
O18 C18 Pd16 135.7(28) . . ?
Pd17 C18 Pd16 85.9(13) . . ?
O19 C19 Pd17 139.1(34) . . ?
O19 C19 Pd18 132.5(33) . . ?
Pd17 C19 Pd18 87.9(17) . . ?
O20 C20 Pd19 149.6(25) . . ?
O20 C20 Pd18 126.9(23) . . ?
Pd19 C20 Pd18 83.5(10) . . ?
O21 C21 Pd19 141.1(25) . . ?
O21 C21 Pd20 136.0(24) . . ?
Pd19 C21 Pd20 82.7(11) . . ?
O22 C22 Pd21 138.3(26) . . ?
O22 C22 Pd20 135.6(25) . . ?
Pd21 C22 Pd20 85.6(12) . . ?
O23 C23 Pd21 131.6(28) . . ?
O23 C23 Pd22 140.6(28) . . ?
Pd21 C23 Pd22 87.8(15) . . ?
O24 C24 Pd23 149.1(24) . . ?
O24 C24 Pd22 127.5(23) . . ?
Pd23 C24 Pd22 83.3(10) . . ?
O25 C25 Pd29 141.6(24) . . ?
O25 C25 Pd22 128.1(22) . . ?
Pd29 C25 Pd22 86.3(12) . . ?
O25 C25 Pd24 121.1(21) . . ?
Pd29 C25 Pd24 77.2(10) . . ?
Pd22 C25 Pd24 78.8(10) . . ?
O26 C26 Pd27 139.6(23) . . ?
O26 C26 Pd26 129.6(21) . . ?
Pd27 C26 Pd26 84.8(10) . . ?
O26 C26 Pd16 124.6(21) . . ?
Pd27 C26 Pd16 77.6(9) . . ?
Pd26 C26 Pd16 77.6(9) . . ?
O27 C27 Pd28 136.1(23) . . ?
O27 C27 Pd18 132.2(22) . . ?
Pd28 C27 Pd18 83.3(11) . . ?
O27 C27 Pd20 122.7(21) . . ?
Pd28 C27 Pd20 80.6(10) . . ?
Pd18 C27 Pd20 82.4(10) . . ?
O28 C28 Pd27 134.7(18) . . ?
O28 C28 Pd28 128.8(18) . . ?
Pd27 C28 Pd28 83.5(8) . . ?
O28 C28 Pd29 126.9(18) . . ?
Pd27 C28 Pd29 83.2(8) . . ?
Pd28 C28 Pd29 81.3(8) . . ?
C131 P1 C111 96.9(29) . . ?
C131 P1 C121 100.6(28) . . ?
C111 P1 C121 102.7(16) . . ?
C111 P1 C13A 108.8(24) . . ?
C121 P1 C13A 102.7(24) . . ?
C131 P1 Pd1 124.2(26) . . ?
C111 P1 Pd1 113.8(12) . . ?
C121 P1 Pd1 115.1(11) . . ?
C13A P1 Pd1 112.6(22) . . ?
C112 C111 C116 117.5(34) . . ?
C112 C111 P1 120.9(26) . . ?
C116 C111 P1 121.3(27) . . ?
C113 C112 C111 121.5(19) . . ?
C114 C113 C112 120.0 . . ?
C113 C114 C115 120.0 . . ?
C116 C115 C114 120.0 . . ?
C115 C116 C111 120.8(20) . . ?
C126 C121 C122 118.2(32) . . ?
C126 C121 P1 121.1(26) . . ?
C122 C121 P1 120.6(27) . . ?
C121 C122 C123 120.4(34) . . ?
C124 C123 C122 112.6(35) . . ?
C125 C124 C123 127.6(40) . . ?
C124 C125 C126 117.8(38) . . ?
C121 C126 C125 123.0(34) . . ?
C136 C131 C132 100.7(67) . . ?
C136 C131 P1 116.3(64) . . ?
C132 C131 P1 139.5(60) . . ?
C133 C132 C131 128.3(69) . . ?
C134 C133 C132 122.8(93) . . ?
C133 C134 C135 133.1(100) . . ?
C134 C135 C136 94.1(70) . . ?
C131 C136 C135 129.2(80) . . ?
C13B C13A C13F 125.3(78) . . ?
C13B C13A P1 123.5(60) . . ?
C13F C13A P1 109.4(54) . . ?
C13A C13B C13C 115.1(80) . . ?
C13B C13C C13D 118.8(82) . . ?
C13E C13D C13C 111.5(100) . . ?
C13D C13E C13F 118.5(100) . . ?
C13E C13F C13A 109.4(82) . . ?
C221 P2 C231 103.8(17) . . ?
C221 P2 C211 102.2(16) . . ?
C231 P2 C211 102.7(13) . . ?
C221 P2 Pd5 112.3(12) . . ?
C231 P2 Pd5 117.5(11) . . ?
C211 P2 Pd5 116.5(9) . . ?
C212 C211 C216 118.2(29) . . ?
C212 C211 P2 123.4(24) . . ?
C216 C211 P2 118.3(20) . . ?
C211 C212 C213 120.2(32) . . ?
C214 C213 C212 122.2(32) . . ?
C213 C214 C215 117.5(33) . . ?
C214 C215 C216 121.3(36) . . ?
C211 C216 C215 120.3(30) . . ?
C226 C221 C222 116.4(35) . . ?
C226 C221 P2 119.7(32) . . ?
C222 C221 P2 123.8(30) . . ?
C223 C222 C221 123.1(41) . . ?
C222 C223 C224 119.9(44) . . ?
C223 C224 C225 120.0(42) . . ?
C224 C225 C226 117.1(43) . . ?
C221 C226 C225 123.4(44) . . ?
C236 C231 C232 113.8(31) . . ?
C236 C231 P2 123.0(28) . . ?
C232 C231 P2 122.6(28) . . ?
C231 C232 C233 132.2(40) . . ?
C232 C233 C234 111.6(41) . . ?
C235 C234 C233 122.7(39) . . ?
C234 C235 C236 118.7(39) . . ?
C231 C236 C235 120.7(39) . . ?
C311 P3 C321 103.8(22) . . ?
C311 P3 C331 103.0(13) . . ?
C321 P3 C331 105.1(19) . . ?
C311 P3 Pd8 117.3(10) . . ?
C321 P3 Pd8 112.5(12) . . ?
C331 P3 Pd8 113.8(9) . . ?
C312 C311 C316 115.0(32) . . ?
C312 C311 P3 116.8(25) . . ?
C316 C311 P3 128.2(29) . . ?
C313 C312 C311 121.0(37) . . ?
C314 C313 C312 120.5(44) . . ?
C313 C314 C315 122.2(43) . . ?
C316 C315 C314 118.2(41) . . ?
C315 C316 C311 122.8(41) . . ?
C326 C321 C322 118.6(41) . . ?
C326 C321 P3 119.4(33) . . ?
C322 C321 P3 122.0(33) . . ?
C323 C322 C321 120.4(47) . . ?
C322 C323 C324 119.7(46) . . ?
C325 C324 C323 119.0(51) . . ?
C324 C325 C326 119.3(52) . . ?
C321 C326 C325 121.9(47) . . ?
C332 C331 C336 120.2(32) . . ?
C332 C331 P3 119.6(25) . . ?
C336 C331 P3 120.0(24) . . ?
C331 C332 C333 114.2(35) . . ?
C334 C333 C332 126.7(43) . . ?
C335 C334 C333 114.4(46) . . ?
C334 C335 C336 128.0(47) . . ?
C331 C336 C335 116.3(36) . . ?
C431 P4 C421 102.0(15) . . ?
C431 P4 C411 102.1(15) . . ?
C421 P4 C411 104.3(17) . . ?
C431 P4 Pd11 118.9(11) . . ?
C421 P4 Pd11 117.2(9) . . ?
C411 P4 Pd11 110.4(12) . . ?
C412 C411 C416 123.3(37) . . ?
C412 C411 P4 118.4(31) . . ?
C416 C411 P4 118.2(25) . . ?
C411 C412 C413 115.0(41) . . ?
C414 C413 C412 122.8(38) . . ?
C415 C414 C413 117.8(46) . . ?
C414 C415 C416 121.5(48) . . ?
C411 C416 C415 118.9(38) . . ?
C422 C421 C426 118.6(35) . . ?
C422 C421 P4 126.7(29) . . ?
C426 C421 P4 114.6(25) . . ?
C423 C422 C421 116.2(39) . . ?
C424 C423 C422 123.2(42) . . ?
C425 C424 C423 121.6(45) . . ?
C424 C425 C426 117.9(45) . . ?
C425 C426 C421 122.0(38) . . ?
C436 C431 C432 117.9(34) . . ?
C436 C431 P4 120.5(26) . . ?
C432 C431 P4 121.3(29) . . ?
C431 C432 C433 119.4(39) . . ?
C434 C433 C432 116.6(43) . . ?
C433 C434 C435 129.2(43) . . ?
C434 C435 C436 110.8(38) . . ?
C431 C436 C435 124.6(35) . . ?
C531 P5 C511 106.6(18) . . ?
C531 P5 C521 104.7(15) . . ?
C511 P5 C521 103.7(16) . . ?
C531 P5 Pd15 115.6(10) . . ?
C511 P5 Pd15 116.2(11) . . ?
C521 P5 Pd15 108.8(9) . . ?
C512 C511 C516 118.5(41) . . ?
C512 C511 P5 122.8(38) . . ?
C516 C511 P5 118.7(34) . . ?
C511 C512 C513 122.9(57) . . ?
C512 C513 C514 120.7(54) . . ?
C515 C514 C513 118.5(45) . . ?
C514 C515 C516 116.2(49) . . ?
C511 C516 C515 122.4(45) . . ?
C522 C521 C526 118.2(31) . . ?
C522 C521 P5 119.0(23) . . ?
C526 C521 P5 122.1(25) . . ?
C523 C522 C521 116.4(32) . . ?
C524 C523 C522 128.5(42) . . ?
C523 C524 C525 112.6(36) . . ?
C526 C525 C524 123.8(38) . . ?
C525 C526 C521 120.3(36) . . ?
C532 C531 C536 116.8(34) . . ?
C532 C531 P5 118.0(25) . . ?
C536 C531 P5 125.0(29) . . ?
C533 C532 C531 123.2(36) . . ?
C534 C533 C532 123.4(45) . . ?
C533 C534 C535 120.3(41) . . ?
C534 C535 C536 115.5(35) . . ?
C531 C536 C535 120.6(37) . . ?
C621 P6 C611 107.0(17) . . ?
C621 P6 C631 100.9(17) . . ?
C611 P6 C631 104.0(13) . . ?
C621 P6 Pd19 113.6(11) . . ?
C611 P6 Pd19 118.2(10) . . ?
C631 P6 Pd19 111.4(11) . . ?
C612 C611 C616 116.8(32) . . ?
C612 C611 P6 121.8(28) . . ?
C616 C611 P6 121.3(24) . . ?
C611 C612 C613 121.6(38) . . ?
C612 C613 C614 118.8(35) . . ?
C615 C614 C613 118.1(36) . . ?
C614 C615 C616 119.6(44) . . ?
C611 C616 C615 124.9(37) . . ?
C622 C621 C626 112.6(39) . . ?
C622 C621 P6 123.6(36) . . ?
C626 C621 P6 123.1(33) . . ?
C623 C622 C621 130.5(53) . . ?
C622 C623 C624 113.2(52) . . ?
C625 C624 C623 122.9(46) . . ?
C624 C625 C626 118.0(53) . . ?
C621 C626 C625 121.7(48) . . ?
C636 C631 C632 120.9(31) . . ?
C636 C631 P6 120.6(27) . . ?
C632 C631 P6 118.2(23) . . ?
C633 C632 C631 116.0(32) . . ?
C634 C633 C632 127.3(39) . . ?
C633 C634 C635 116.5(39) . . ?
C634 C635 C636 123.0(35) . . ?
C631 C636 C635 115.7(33) . . ?
C711 P7 C731 105.9(16) . . ?
C711 P7 C721 104.0(16) . . ?
C731 P7 C721 104.6(16) . . ?
C711 P7 Pd23 116.3(12) . . ?
C731 P7 Pd23 108.1(9) . . ?
C721 P7 Pd23 116.9(10) . . ?
C716 C711 C712 116.9(32) . . ?
C716 C711 P7 120.7(27) . . ?
C712 C711 P7 122.3(29) . . ?
C713 C712 C711 119.6(38) . . ?
C712 C713 C714 119.6(36) . . ?
C715 C714 C713 121.2(37) . . ?
C714 C715 C716 118.1(40) . . ?
C715 C716 C711 124.6(36) . . ?
C722 C721 C726 119.1(35) . . ?
C722 C721 P7 121.5(31) . . ?
C726 C721 P7 119.0(29) . . ?
C723 C722 C721 121.2(45) . . ?
C724 C723 C722 121.3(48) . . ?
C723 C724 C724 120.1(39) . . ?
C726 C724 C724 117.9(45) . . ?
C724 C726 C721 119.2(42) . . ?
C736 C731 C732 118.6(35) . . ?
C736 C731 P7 119.7(24) . . ?
C732 C731 P7 121.7(29) . . ?
C733 C732 C731 118.1(38) . . ?
C732 C733 C734 123.6(37) . . ?
C735 C734 C733 116.8(41) . . ?
C734 C735 C736 121.2(42) . . ?
C731 C736 C735 121.5(34) . . ?
C841 P8 C811 110.5(19) . . ?
C841 P8 C821 109.7(19) . . ?
C811 P8 C821 109.6(22) . . ?
C841 P8 C831 108.1(20) . . ?
C811 P8 C831 108.5(17) . . ?
C821 P8 C831 110.3(21) . . ?
C812 C811 C816 115.6(42) . . ?
C812 C811 P8 123.1(36) . . ?
C816 C811 P8 121.3(29) . . ?
C811 C812 C813 127.6(49) . . ?
C812 C813 C814 114.0(44) . . ?
C815 C814 C813 121.1(50) . . ?
C816 C815 C814 117.7(51) . . ?
C815 C816 C811 122.4(42) . . ?
C822 C821 C826 118.8(49) . . ?
C822 C821 P8 119.1(42) . . ?
C826 C821 P8 121.8(38) . . ?
C821 C822 C823 122.5(56) . . ?
C824 C823 C822 110.2(60) . . ?
C823 C824 C825 135.0(67) . . ?
C824 C825 C826 110.9(60) . . ?
C825 C826 C821 122.4(55) . . ?
C836 C831 C832 120.7(43) . . ?
C836 C831 P8 123.9(35) . . ?
C832 C831 P8 115.4(39) . . ?
C831 C832 C833 115.5(49) . . ?
C834 C833 C832 119.3(42) . . ?
C835 C834 C833 121.2(50) . . ?
C834 C835 C836 123.0(53) . . ?
C831 C836 C835 119.8(48) . . ?
C846 C841 C842 111.5(38) . . ?
C846 C841 P8 126.1(35) . . ?
C842 C841 P8 122.2(35) . . ?
C841 C842 C843 121.9(47) . . ?
C844 C843 C842 121.3(53) . . ?
C843 C844 C845 119.5(52) . . ?
C844 C845 C846 118.1(55) . . ?
C845 C846 C841 127.0(51) . . ?
C931 P9 C911 112.7(47) . . ?
C931 P9 C921 108.7(37) . . ?
C911 P9 C921 111.6(22) . . ?
C931 P9 C941 110.3(42) . . ?
C911 P9 C941 104.8(28) . . ?
C921 P9 C941 108.6(19) . . ?
C916 C911 C912 119.5(52) . . ?
C916 C911 P9 121.3(53) . . ?
C912 C911 P9 119.0(37) . . ?
C913 C912 C911 122.2(52) . . ?
C914 C913 C912 116.4(66) . . ?
C913 C914 C915 124.7(69) . . ?
C916 C915 C914 115.2(54) . . ?
C911 C916 C915 120.1(64) . . ?
C926 C921 C922 122.0(36) . . ?
C926 C921 P9 121.8(29) . . ?
C922 C921 P9 116.1(29) . . ?
C923 C922 C921 116.5(39) . . ?
C922 C923 C924 123.3(40) . . ?
C925 C924 C923 116.3(39) . . ?
C924 C925 C926 122.7(42) . . ?
C925 C926 C921 119.1(38) . . ?
C932 C931 C936 112.1(90) . . ?
C932 C931 P9 128.3(100) . . ?
C936 C931 P9 119.1(75) . . ?
C931 C932 C933 141.9(97) . . ?
C934 C933 C932 105.6(91) . . ?
C933 C934 C935 124.5(93) . . ?
C936 C935 C934 106.5(73) . . ?
C931 C936 C935 123.4(85) . . ?
C946 C941 C942 124.1(54) . . ?
C946 C941 P9 114.2(46) . . ?
C942 C941 P9 120.5(39) . . ?
C943 C942 C941 115.0(54) . . ?
C944 C943 C942 122.4(69) . . ?
C943 C944 C945 128.4(68) . . ?
C944 C945 C946 111.8(55) . . ?
C941 C946 C945 117.5(57) . . ?
N1S C11S C12S 166.3(78) . . ?
N2S C21S C22S 177.4(100) . . ?
N3S C31S C32S 168.6(89) . . ?

loop_
_geom_bond_atom_site_label_1
_geom_bond_atom_site_label_2
_geom_bond_distance
_geom_bond_site_symmetry_2
_geom_bond_publ_flag
Pd1 C3 2.13(3) . ?
Pd1 C2 2.13(5) . ?
Pd1 C1 2.16(4) . ?
Pd1 P1 2.314(8) . ?
Pd1 Pd2 2.738(3) . ?
Pd1 Pd3 2.754(3) . ?
Pd1 Pd4 2.759(3) . ?
Pd2 C2 1.93(5) . ?
Pd2 C5 2.01(3) . ?
Pd2 Pd6 2.700(3) . ?
Pd2 Pd7 2.708(3) . ?
Pd2 Pd3 2.770(3) . ?
Pd2 Pd4 2.792(3) . ?
Pd2 Pd14 2.798(3) . ?
Pd3 C3 1.99(3) . ?
Pd3 C6 2.04(3) . ?
Pd3 Pd10 2.685(3) . ?
Pd3 Pd9 2.704(3) . ?
Pd3 Pd4 2.778(3) . ?
Pd3 Pd14 2.827(3) . ?
Pd4 C1 1.99(4) . ?
Pd4 C4 2.06(3) . ?
Pd4 Pd13 2.694(3) . ?
Pd4 Pd12 2.709(3) . ?
Pd4 Pd14 2.820(3) . ?
Pd5 C9 2.06(3) . ?
Pd5 C8 2.07(3) . ?
Pd5 P2 2.329(7) . ?
Pd5 Pd6 2.769(3) . ?
Pd5 Pd13 2.781(3) . ?
Pd5 Pd16 2.855(3) . ?
Pd5 Pd26 2.913(3) . ?
Pd5 Pd15 3.212(3) . ?
Pd6 C9 2.03(2) . ?
Pd6 C5 2.18(3) . ?
Pd6 Pd7 2.720(3) . ?
Pd6 Pd14 2.783(2) . ?
Pd6 Pd16 2.812(3) . ?
Pd6 Pd13 2.842(3) . ?
Pd6 Pd27 2.884(3) . ?
Pd6 Pd17 2.955(3) . ?
Pd7 C10 2.09(2) . ?
Pd7 C5 2.12(3) . ?
Pd7 Pd18 2.781(3) . ?
Pd7 Pd8 2.783(3) . ?
Pd7 Pd14 2.802(3) . ?
Pd7 Pd9 2.840(3) . ?
Pd7 Pd28 2.853(3) . ?
Pd7 Pd17 2.967(3) . ?
Pd8 C11 2.02(3) . ?
Pd8 C10 2.09(2) . ?
Pd8 P3 2.336(7) . ?
Pd8 Pd9 2.774(3) . ?
Pd8 Pd20 2.829(3) . ?
Pd8 Pd18 2.837(3) . ?
Pd8 Pd19 3.151(3) . ?
Pd9 C11 2.03(3) . ?
Pd9 C6 2.18(3) . ?
Pd9 Pd10 2.772(3) . ?
Pd9 Pd14 2.791(3) . ?
Pd9 Pd20 2.854(3) . ?
Pd9 Pd21 2.906(3) . ?
Pd9 Pd28 2.925(3) . ?
Pd10 C12 2.07(3) . ?
Pd10 C6 2.11(3) . ?
Pd10 Pd22 2.793(3) . ?
Pd10 Pd11 2.811(3) . ?
Pd10 Pd14 2.819(2) . ?
Pd10 Pd12 2.841(3) . ?
Pd10 Pd29 2.904(3) . ?
Pd10 Pd21 2.917(3) . ?
Pd11 C12 1.98(3) . ?
Pd11 C7 2.08(3) . ?
Pd11 P4 2.354(8) . ?
Pd11 Pd12 2.766(3) . ?
Pd11 Pd24 2.852(3) . ?
Pd11 Pd22 2.858(3) . ?
Pd11 Pd23 3.208(3) . ?
Pd12 C7 2.00(3) . ?
Pd12 C4 2.13(3) . ?
Pd12 Pd13 2.751(2) . ?
Pd12 Pd14 2.778(3) . ?
Pd12 Pd24 2.858(3) . ?
Pd12 Pd29 2.888(3) . ?
Pd12 Pd25 2.905(3) . ?
Pd13 C8 2.09(3) . ?
Pd13 C4 2.16(3) . ?
Pd13 Pd26 2.796(3) . ?
Pd13 Pd14 2.813(2) . ?
Pd13 Pd27 2.883(3) . ?
Pd13 Pd25 2.934(3) . ?
Pd14 Pd29 2.747(2) . ?
Pd14 Pd28 2.747(3) . ?
Pd14 Pd27 2.750(2) . ?
Pd15 C16 2.01(3) . ?
Pd15 C17 2.01(3) . ?
Pd15 P5 2.332(8) . ?
Pd15 Pd16 2.700(3) . ?
Pd15 Pd26 2.728(3) . ?
Pd16 C17 2.01(3) . ?
Pd16 C18 2.03(3) . ?
Pd16 C26 2.42(3) . ?
Pd16 C9 2.56(3) . ?
Pd16 Pd17 2.730(3) . ?
Pd16 Pd27 2.802(3) . ?
Pd16 Pd26 2.882(3) . ?
Pd17 C19 1.92(4) . ?
Pd17 C18 1.97(3) . ?
Pd17 Pd18 2.748(3) . ?
Pd17 Pd27 2.928(3) . ?
Pd17 Pd28 2.936(3) . ?
Pd18 C19 2.04(4) . ?
Pd18 C27 2.15(3) . ?
Pd18 C20 2.16(3) . ?
Pd18 C10 2.40(2) . ?
Pd18 Pd19 2.749(3) . ?
Pd18 Pd28 2.784(3) . ?
Pd18 Pd20 2.924(3) . ?
Pd19 C20 1.96(3) . ?
Pd19 C21 2.04(3) . ?
Pd19 P6 2.316(8) . ?
Pd19 Pd20 2.703(3) . ?
Pd20 C22 2.04(3) . ?
Pd20 C21 2.06(3) . ?
Pd20 C27 2.28(3) . ?
Pd20 C11 2.62(3) . ?
Pd20 Pd21 2.697(3) . ?
Pd20 Pd28 2.802(3) . ?
Pd21 C22 1.92(3) . ?
Pd21 C23 1.93(4) . ?
Pd21 Pd22 2.724(3) . ?
Pd21 Pd29 2.900(3) . ?
Pd21 Pd28 2.944(3) . ?
Pd22 C23 1.99(4) . ?
Pd22 C24 2.13(3) . ?
Pd22 C25 2.17(3) . ?
Pd22 C12 2.52(3) . ?
Pd22 Pd23 2.723(3) . ?
Pd22 Pd29 2.825(3) . ?
Pd22 Pd24 2.927(3) . ?
Pd23 C24 1.96(3) . ?
Pd23 C13 1.99(3) . ?
Pd23 P7 2.335(8) . ?
Pd23 Pd24 2.709(3) . ?
Pd24 C13 2.02(3) . ?
Pd24 C14 2.04(3) . ?
Pd24 C25 2.44(3) . ?
Pd24 C7 2.56(3) . ?
Pd24 Pd25 2.721(3) . ?
Pd24 Pd29 2.767(3) . ?
Pd25 C15 1.97(5) . ?
Pd25 C14 1.99(3) . ?
Pd25 Pd26 2.757(3) . ?
Pd25 Pd27 2.867(3) . ?
Pd25 Pd29 2.931(3) . ?
Pd26 C15 2.07(5) . ?
Pd26 C16 2.16(3) . ?
Pd26 C26 2.17(3) . ?
Pd26 C8 2.56(3) . ?
Pd26 Pd27 2.836(3) . ?
Pd27 C26 2.03(3) . ?
Pd27 C28 2.06(2) . ?
Pd27 Pd28 2.759(3) . ?
Pd27 Pd29 2.775(2) . ?
Pd28 C27 2.04(3) . ?
Pd28 C28 2.08(2) . ?
Pd28 Pd29 2.739(3) . ?
Pd29 C25 1.96(3) . ?
Pd29 C28 2.12(2) . ?
O1 C1 1.15(4) . ?
O2 C2 1.21(5) . ?
O3 C3 1.16(4) . ?
O4 C4 1.17(3) . ?
O5 C5 1.18(3) . ?
O6 C6 1.17(3) . ?
O7 C7 1.16(3) . ?
O8 C8 1.09(3) . ?
O9 C9 1.20(3) . ?
O10 C10 1.16(3) . ?
O11 C11 1.21(3) . ?
O12 C12 1.22(3) . ?
O13 C13 1.19(3) . ?
O14 C14 1.16(3) . ?
O15 C15 1.14(5) . ?
O16 C16 1.17(3) . ?
O17 C17 1.17(3) . ?
O18 C18 1.18(4) . ?
O19 C19 1.20(4) . ?
O20 C20 1.16(3) . ?
O21 C21 1.12(3) . ?
O22 C22 1.22(3) . ?
O23 C23 1.19(4) . ?
O24 C24 1.18(3) . ?
O25 C25 1.22(3) . ?
O26 C26 1.17(3) . ?
O27 C27 1.20(3) . ?
O28 C28 1.19(3) . ?
P1 C131 1.71(8) . ?
P1 C111 1.76(4) . ?
P1 C121 1.81(3) . ?
P1 C13A 1.94(7) . ?
C111 C112 1.39(5) . ?
C111 C116 1.42(4) . ?
C112 C113 1.39 . ?
C113 C114 1.39 . ?
C114 C115 1.39 . ?
C115 C116 1.39 . ?
C121 C126 1.33(4) . ?
C121 C122 1.38(4) . ?
C122 C123 1.50(5) . ?
C123 C124 1.32(5) . ?
C124 C125 1.32(5) . ?
C125 C126 1.37(4) . ?
C131 C136 1.25(12) . ?
C131 C132 1.42(9) . ?
C132 C133 1.38(9) . ?
C133 C134 1.17(10) . ?
C134 C135 1.40(14) . ?
C135 C136 1.88(12) . ?
C13A C13B 1.27(10) . ?
C13A C13F 1.41(11) . ?
C13B C13C 1.31(10) . ?
C13C C13D 1.48(14) . ?
C13D C13E 1.19(12) . ?
C13E C13F 1.37(11) . ?
P2 C221 1.81(3) . ?
P2 C231 1.81(3) . ?
P2 C211 1.86(3) . ?
C211 C212 1.33(4) . ?
C211 C216 1.38(4) . ?
C212 C213 1.40(4) . ?
C213 C214 1.33(5) . ?
C214 C215 1.35(4) . ?
C215 C216 1.38(4) . ?
C221 C226 1.32(5) . ?
C221 C222 1.38(5) . ?
C222 C223 1.34(5) . ?
C223 C224 1.35(6) . ?
C224 C225 1.38(6) . ?
C225 C226 1.41(5) . ?
C231 C236 1.33(4) . ?
C231 C232 1.33(4) . ?
C232 C233 1.34(4) . ?
C233 C234 1.36(6) . ?
C234 C235 1.36(6) . ?
C235 C236 1.41(5) . ?
P3 C311 1.80(3) . ?
P3 C321 1.81(4) . ?
P3 C331 1.82(3) . ?
C311 C312 1.38(5) . ?
C311 C316 1.40(4) . ?
C312 C313 1.37(5) . ?
C313 C314 1.30(5) . ?
C314 C315 1.34(6) . ?
C315 C316 1.35(5) . ?
C321 C326 1.32(5) . ?
C321 C322 1.37(5) . ?
C322 C323 1.37(6) . ?
C323 C324 1.41(7) . ?
C324 C325 1.30(7) . ?
C325 C326 1.43(6) . ?
C331 C332 1.36(4) . ?
C331 C336 1.37(4) . ?
C332 C333 1.49(6) . ?
C333 C334 1.29(6) . ?
C334 C335 1.25(6) . ?
C335 C336 1.45(5) . ?
P4 C431 1.80(3) . ?
P4 C421 1.83(4) . ?
P4 C411 1.88(4) . ?
C411 C412 1.35(4) . ?
C411 C416 1.35(5) . ?
C412 C413 1.45(6) . ?
C413 C414 1.37(6) . ?
C414 C415 1.33(6) . ?
C415 C416 1.41(5) . ?
C421 C422 1.38(4) . ?
C421 C426 1.41(4) . ?
C422 C423 1.38(5) . ?
C423 C424 1.37(5) . ?
C424 C425 1.28(5) . ?
C425 C426 1.39(5) . ?
C431 C436 1.34(4) . ?
C431 C432 1.40(5) . ?
C432 C433 1.42(5) . ?
C433 C434 1.28(6) . ?
C434 C435 1.39(5) . ?
C435 C436 1.44(5) . ?
P5 C531 1.78(3) . ?
P5 C511 1.84(4) . ?
P5 C521 1.86(3) . ?
C511 C512 1.29(6) . ?
C511 C516 1.38(5) . ?
C512 C513 1.34(6) . ?
C513 C514 1.40(7) . ?
C514 C515 1.38(6) . ?
C515 C516 1.41(5) . ?
C521 C522 1.36(4) . ?
C521 C526 1.42(4) . ?
C522 C523 1.36(5) . ?
C523 C524 1.32(5) . ?
C524 C525 1.40(5) . ?
C525 C526 1.30(5) . ?
C531 C532 1.35(5) . ?
C531 C536 1.38(4) . ?
C532 C533 1.32(5) . ?
C533 C534 1.26(5) . ?
C534 C535 1.44(6) . ?
C535 C536 1.44(5) . ?
P6 C621 1.76(4) . ?
P6 C611 1.80(3) . ?
P6 C631 1.83(3) . ?
C611 C612 1.37(4) . ?
C611 C616 1.38(5) . ?
C612 C613 1.37(5) . ?
C613 C614 1.51(6) . ?
C614 C615 1.31(5) . ?
C615 C616 1.38(5) . ?
C621 C622 1.35(5) . ?
C621 C626 1.36(6) . ?
C622 C623 1.31(5) . ?
C623 C624 1.35(7) . ?
C624 C625 1.35(7) . ?
C625 C626 1.39(5) . ?
C631 C636 1.37(4) . ?
C631 C632 1.43(4) . ?
C632 C633 1.38(5) . ?
C633 C634 1.31(5) . ?
C634 C635 1.33(5) . ?
C635 C636 1.49(5) . ?
P7 C711 1.79(3) . ?
P7 C731 1.82(4) . ?
P7 C721 1.83(3) . ?
C711 C716 1.37(4) . ?
C711 C712 1.40(5) . ?
C712 C713 1.39(5) . ?
C713 C714 1.41(5) . ?
C714 C715 1.33(5) . ?
C715 C716 1.36(4) . ?
C721 C722 1.36(5) . ?
C721 C726 1.41(5) . ?
C722 C723 1.35(5) . ?
C723 C724 1.34(6) . ?
C724 C724 1.41(6) . ?
C724 C726 1.39(5) . ?
C731 C736 1.36(5) . ?
C731 C732 1.39(4) . ?
C732 C733 1.35(5) . ?
C733 C734 1.39(6) . ?
C734 C735 1.34(5) . ?
C735 C736 1.37(5) . ?
P8 C841 1.76(4) . ?
P8 C811 1.76(4) . ?
P8 C821 1.78(5) . ?
P8 C831 1.83(4) . ?
C811 C812 1.28(5) . ?
C811 C816 1.39(5) . ?
C812 C813 1.37(6) . ?
C813 C814 1.41(7) . ?
C814 C815 1.36(6) . ?
C815 C816 1.35(6) . ?
C821 C822 1.36(6) . ?
C821 C826 1.42(6) . ?
C822 C823 1.45(7) . ?
C823 C824 1.33(7) . ?
C824 C825 1.37(7) . ?
C825 C826 1.38(6) . ?
C831 C836 1.26(6) . ?
C831 C832 1.41(6) . ?
C832 C833 1.43(6) . ?
C833 C834 1.31(6) . ?
C834 C835 1.24(5) . ?
C835 C836 1.38(5) . ?
C841 C846 1.37(5) . ?
C841 C842 1.39(5) . ?
C842 C843 1.40(5) . ?
C843 C844 1.32(7) . ?
C844 C845 1.34(7) . ?
C845 C846 1.36(6) . ?
P9 C931 1.67(8) . ?
P9 C911 1.77(5) . ?
P9 C921 1.81(4) . ?
P9 C941 1.82(5) . ?
C911 C916 1.33(6) . ?
C911 C912 1.46(7) . ?
C912 C913 1.36(7) . ?
C913 C914 1.34(7) . ?
C914 C915 1.44(9) . ?
C915 C916 1.45(8) . ?
C921 C926 1.37(5) . ?
C921 C922 1.39(5) . ?
C922 C923 1.30(5) . ?
C923 C924 1.48(6) . ?
C924 C925 1.30(5) . ?
C925 C926 1.36(5) . ?
C931 C932 1.12(11) . ?
C931 C936 1.40(11) . ?
C932 C933 1.43(9) . ?
C933 C934 1.32(11) . ?
C934 C935 1.58(11) . ?
C935 C936 1.53(9) . ?
C941 C946 1.32(6) . ?
C941 C942 1.40(7) . ?
C942 C943 1.35(7) . ?
C943 C944 1.25(7) . ?
C944 C945 1.35(8) . ?
C945 C946 1.51(7) . ?
N1S C11S 1.14(3) . ?
C11S C12S 1.45(3) . ?
N2S C21S 1.13(2) . ?
C21S C22S 1.44(2) . ?
N3S C31S 1.14(3) . ?
C31S C32S 1.45(3) . ?
